data_4317395
loop_
_publ_author_name
'Janette Campbell'
'H\'el\`ene P. A. Mercier'
'Holger Franke'
'David P. Santry'
'David A. Dixon'
'Gary J. Schrobilgen'

_publ_section_title
;
 Syntheses, Crystal Structures, and Density Functional Theory Calculations
 of the closo-[1-M(CO)3(\h4-E9)]4- (E = Sn, Pb; M = Mo, W) Cluster Anions
 and Solution NMR Spectroscopic Characterization of [1-M(CO)3(\h4-Sn9)]4-
 (M = Cr, Mo, W)
;
_journal_name_full 'Inorganic Chemistry'
_journal_page_first 86
_journal_page_last 107
_journal_paper_doi 10.1021/ic010695k
_journal_volume 41
_journal_year 2002
_chemical_formula_sum 'C87 H180 K4 N17 O30 Pb9 W2'
_chemical_formula_weight 4333.29
_chemical_name_systematic
;
  ?
;
_space_group_IT_number 2
_symmetry_cell_setting triclinic
_symmetry_space_group_name_Hall '-P 1'
_symmetry_space_group_name_H-M 'P -1'
_atom_sites_solution_hydrogens geom
_atom_sites_solution_primary direct
_atom_sites_solution_secondary difmap
_audit_creation_method SHELXL
_cell_angle_alpha 71.62(2)
_cell_angle_beta 82.91(2)
_cell_angle_gamma 81.35(2)
_cell_formula_units_Z 2
_cell_length_a 16.283(4)
_cell_length_b 17.094(3)
_cell_length_c 24.872(6)
_cell_measurement_temperature 120(2)
_cell_volume 6474(3)
_computing_structure_refinement 'SHELXL-93 (Sheldrick, 1993)'
_computing_structure_solution 'SHELXS-86 (Sheldrick, 1990)'
_diffrn_ambient_temperature 120(2)
_diffrn_radiation_monochromator graphite
_diffrn_radiation_source 'fine-focus sealed tube'
_diffrn_radiation_type MoK\a
_diffrn_radiation_wavelength 0.71073
_diffrn_reflns_av_R_equivalents 0.1803
_diffrn_reflns_av_sigmaI/netI 0.1528
_diffrn_reflns_limit_h_max 20
_diffrn_reflns_limit_h_min -20
_diffrn_reflns_limit_k_max 19
_diffrn_reflns_limit_k_min -18
_diffrn_reflns_limit_l_max 30
_diffrn_reflns_limit_l_min -30
_diffrn_reflns_number 69158
_diffrn_reflns_theta_max 25.95
_diffrn_reflns_theta_min 2.52
_exptl_absorpt_coefficient_mu 13.621
_exptl_crystal_density_diffrn 2.223
_exptl_crystal_F_000 4046
_refine_diff_density_max 3.616
_refine_diff_density_min -3.203
_refine_diff_density_rms 0.348
_refine_ls_extinction_method none
_refine_ls_goodness_of_fit_all 1.006
_refine_ls_goodness_of_fit_obs 1.096
_refine_ls_matrix_type full
_refine_ls_number_parameters 1342
_refine_ls_number_reflns 23385
_refine_ls_number_restraints 804
_refine_ls_restrained_S_all 1.005
_refine_ls_restrained_S_obs 1.085
_refine_ls_R_factor_all 0.0696
_refine_ls_R_factor_obs 0.0544
_refine_ls_shift/esd_max -0.045
_refine_ls_shift/esd_mean 0.001
_refine_ls_structure_factor_coef Fsqd
_refine_ls_weighting_details 'w=1/[\s^2^(Fo^2^)+(0.0567P)^2^+0.0000P] where P=(Fo^2^+2Fc^2^)/3'
_refine_ls_weighting_scheme calc
_refine_ls_wR_factor_all 0.1312
_refine_ls_wR_factor_obs 0.1227
_reflns_number_observed 17703
_reflns_number_total 23480
_reflns_observed_criterion >2sigma(I)
_cod_data_source_file ic010695k_3.cif
_cod_data_source_block Pb9W(CO)34-
_cod_depositor_comments
;
The following automatic conversions were performed:

'_refine_ls_weighting_scheme' value 'calc
w=1/[\s^2^(Fo^2^)+(0.0567P)^2^+0.0000P] where P=(Fo^2^+2Fc^2^)/3' was
changed to 'calc'. New tag '_refine_ls_weighting_details' was
created. The value of the new tag was set to
'w=1/[\s^2^(Fo^2^)+(0.0567P)^2^+0.0000P] where P=(Fo^2^+2Fc^2^)/3'.

Automatic conversion script
Id: cif_fix_values 3143 2015-03-26 13:38:13Z robertas 
;
_cod_original_cell_volume 6473.9(24)
_cod_database_code 4317395

loop_
_symmetry_equiv_pos_as_xyz
'x, y, z'
'-x, -y, -z'

loop_
_atom_site_aniso_label
_atom_site_aniso_U_11
_atom_site_aniso_U_22
_atom_site_aniso_U_33
_atom_site_aniso_U_23
_atom_site_aniso_U_13
_atom_site_aniso_U_12
Pb1 0.0288(2) 0.0395(3) 0.0268(3) -0.0183(2) -0.0108(2) -0.0031(2)
Pb2 0.0220(2) 0.0164(3) 0.0241(3) -0.0103(2) 0.0031(2) -0.0061(2)
Pb3 0.0166(2) 0.0236(3) 0.0253(3) -0.0111(2) -0.0015(2) 0.0019(2)
Pb4 0.0373(2) 0.0207(3) 0.0149(3) -0.0012(2) -0.0078(2) -0.0022(2)
Pb5 0.0236(2) 0.0263(3) 0.0127(3) -0.0118(2) 0.00313(15) -0.0050(2)
Pb6 0.0189(2) 0.0146(2) 0.0164(3) -0.0081(2) -0.00142(14) 0.00195(14)
Pb7 0.0194(2) 0.0205(3) 0.0116(2) -0.0051(2) 0.00398(14) -0.00510(15)
Pb8 0.0233(2) 0.0145(2) 0.0177(3) -0.0090(2) -0.0025(2) 0.00184(15)
Pb9 0.0220(2) 0.0204(3) 0.0137(3) -0.0073(2) 0.00408(15) -0.0091(2)
W10 0.0183(2) 0.0164(3) 0.0111(3) -0.0069(2) -0.00160(15) -0.0015(2)
C11 0.022(4) 0.023(5) 0.022(5) -0.008(4) 0.005(3) -0.004(3)
O11 0.019(3) 0.027(5) 0.024(5) -0.011(4) 0.002(3) 0.001(3)
C12 0.022(4) 0.011(5) 0.018(5) -0.006(4) -0.004(3) -0.005(3)
O12 0.043(4) 0.029(5) 0.019(5) -0.017(4) 0.001(3) -0.001(4)
C13 0.021(4) 0.019(5) 0.016(5) -0.011(4) -0.003(3) 0.005(3)
O13 0.032(4) 0.034(5) 0.020(5) -0.002(4) -0.005(3) -0.004(3)
W2 0.0172(2) 0.0171(3) 0.0134(3) -0.0051(2) 0.0004(2) -0.0014(2)
C1 0.026(4) 0.027(5) 0.024(5) -0.009(4) -0.007(4) 0.000(4)
O1 0.035(4) 0.050(6) 0.029(6) -0.013(5) 0.011(4) -0.003(4)
C2 0.020(3) 0.003(4) 0.015(5) -0.003(4) 0.003(3) 0.001(3)
O2 0.035(4) 0.041(6) 0.030(6) -0.020(4) 0.001(3) -0.012(4)
C3 0.015(3) 0.025(5) 0.018(5) -0.009(4) 0.003(3) -0.003(3)
O3 0.025(3) 0.025(5) 0.026(5) -0.008(4) -0.004(3) 0.006(3)
N1 0.029(3) 0.017(4) 0.022(5) -0.013(4) 0.000(3) 0.000(3)
C4 0.045(5) 0.037(6) 0.032(6) -0.010(5) -0.001(4) 0.002(4)
C5 0.064(6) 0.057(7) 0.049(7) -0.017(5) -0.007(5) 0.005(5)
N2 0.057(6) 0.069(9) 0.062(9) -0.039(7) -0.031(6) 0.011(6)
N3 0.025(3) 0.016(4) 0.015(4) -0.004(3) -0.002(3) 0.001(3)
C6 0.025(4) 0.027(5) 0.023(5) -0.010(4) -0.005(4) 0.003(4)
C7 0.028(4) 0.033(5) 0.025(5) -0.015(4) -0.003(4) 0.000(4)
N4 0.025(3) 0.017(4) 0.023(5) -0.010(4) -0.002(3) -0.001(3)
K1 0.0195(9) 0.0130(13) 0.0128(14) -0.0055(10) 0.0010(8) -0.0025(8)
N100 0.024(3) 0.018(4) 0.020(5) -0.010(4) 0.002(3) 0.001(3)
C101 0.027(4) 0.021(5) 0.022(5) -0.010(4) 0.000(4) 0.003(4)
C102 0.028(4) 0.018(5) 0.024(5) -0.008(4) 0.004(4) -0.004(4)
O103 0.020(3) 0.012(4) 0.020(4) -0.008(3) 0.001(3) -0.002(2)
C104 0.017(3) 0.026(5) 0.021(5) -0.006(4) 0.000(3) -0.002(3)
C105 0.025(4) 0.021(5) 0.021(5) -0.007(4) -0.003(4) -0.001(3)
O106 0.024(3) 0.014(4) 0.014(4) -0.003(3) 0.005(3) -0.003(3)
C107 0.021(4) 0.023(5) 0.026(5) -0.012(4) 0.005(3) 0.005(3)
C108 0.023(4) 0.017(5) 0.017(5) -0.006(4) 0.007(3) -0.002(3)
N109 0.025(3) 0.014(4) 0.014(4) -0.004(3) -0.001(3) -0.004(3)
C110 0.029(4) 0.022(5) 0.025(5) -0.009(4) -0.001(4) -0.006(4)
C111 0.031(4) 0.025(5) 0.023(5) -0.007(4) -0.004(4) -0.001(4)
O112 0.026(3) 0.015(4) 0.019(4) -0.007(3) -0.007(3) -0.004(3)
C113 0.026(4) 0.022(5) 0.020(5) -0.009(4) -0.003(3) -0.007(3)
C114 0.029(4) 0.032(5) 0.032(6) -0.010(4) -0.001(4) -0.002(4)
O115 0.029(3) 0.018(4) 0.015(4) -0.010(3) 0.001(3) 0.000(3)
C116 0.035(4) 0.030(5) 0.027(5) -0.016(4) 0.002(4) -0.003(4)
C117 0.036(4) 0.017(5) 0.027(5) -0.014(4) 0.002(4) -0.003(4)
C118 0.024(4) 0.028(5) 0.021(5) -0.013(4) 0.002(4) 0.009(4)
C119 0.025(4) 0.023(5) 0.021(5) -0.005(4) -0.001(4) 0.001(3)
O120 0.021(3) 0.022(4) 0.025(4) -0.002(3) -0.005(3) 0.001(3)
C121 0.024(4) 0.030(5) 0.032(5) -0.006(4) -0.004(4) 0.000(4)
C122 0.025(4) 0.032(5) 0.041(6) -0.012(4) -0.002(4) -0.008(4)
O123 0.019(3) 0.018(4) 0.029(4) -0.006(3) 0.001(3) -0.005(3)
C124 0.026(4) 0.020(5) 0.024(5) -0.005(4) 0.000(4) -0.011(4)
C125 0.031(4) 0.022(5) 0.030(5) -0.011(4) -0.005(4) -0.003(4)
K2 0.0172(9) 0.0213(14) 0.0147(14) -0.0064(11) 0.0012(8) -0.0010(8)
N200 0.028(3) 0.033(5) 0.022(5) -0.010(4) 0.001(3) -0.002(3)
C201 0.041(4) 0.037(6) 0.022(5) -0.021(4) -0.001(4) 0.001(4)
C202 0.022(4) 0.038(6) 0.028(5) -0.010(4) 0.004(4) 0.004(4)
O203 0.021(3) 0.028(4) 0.014(4) -0.006(3) -0.002(3) 0.000(3)
C204 0.023(4) 0.025(5) 0.016(5) -0.007(4) -0.004(3) 0.000(3)
C205 0.024(4) 0.023(5) 0.022(5) -0.005(4) -0.006(4) -0.002(3)
O206 0.023(3) 0.027(4) 0.023(4) -0.008(3) -0.003(3) 0.000(3)
C207 0.029(4) 0.038(6) 0.022(5) -0.012(4) -0.001(4) -0.004(4)
C208 0.037(4) 0.040(6) 0.032(6) -0.018(4) -0.004(4) -0.005(4)
N209 0.029(3) 0.031(5) 0.029(5) -0.013(4) 0.004(3) -0.005(3)
C210 0.031(4) 0.034(6) 0.033(6) -0.019(4) 0.003(4) 0.003(4)
C211 0.040(5) 0.042(6) 0.044(6) -0.016(5) 0.000(4) -0.003(4)
O212 0.042(3) 0.034(5) 0.035(5) -0.014(4) 0.005(3) -0.005(3)
C213 0.048(5) 0.035(6) 0.043(6) -0.014(5) -0.002(4) -0.007(4)
C214 0.050(5) 0.043(6) 0.046(6) -0.007(5) 0.001(5) -0.004(4)
O215 0.034(3) 0.029(4) 0.027(5) -0.001(4) 0.003(3) 0.003(3)
C216 0.042(5) 0.038(6) 0.030(6) -0.005(4) -0.001(4) -0.003(4)
C217 0.035(4) 0.046(6) 0.034(6) -0.014(5) 0.002(4) -0.002(4)
C218 0.039(5) 0.049(6) 0.040(6) -0.015(5) -0.004(4) -0.002(4)
C219 0.034(4) 0.039(6) 0.032(6) -0.020(4) -0.005(4) 0.003(4)
O220 0.030(3) 0.033(4) 0.028(4) -0.015(4) -0.003(3) 0.000(3)
C221 0.036(4) 0.037(6) 0.040(6) -0.011(4) -0.009(4) -0.015(4)
C222 0.031(4) 0.032(5) 0.032(6) -0.013(4) 0.001(4) -0.014(4)
O223 0.021(3) 0.028(4) 0.019(4) -0.012(3) 0.001(3) -0.005(3)
C224 0.028(4) 0.042(6) 0.038(6) -0.009(4) 0.004(4) -0.012(4)
C225 0.035(4) 0.041(6) 0.027(6) -0.014(4) 0.003(4) -0.005(4)
K3 0.0204(9) 0.0220(15) 0.0128(14) -0.0073(11) 0.0003(8) -0.0049(9)
N300 0.025(3) 0.022(4) 0.016(4) -0.007(4) -0.005(3) 0.000(3)
C301 0.035(4) 0.039(6) 0.036(6) -0.010(4) -0.006(4) 0.007(4)
C302 0.038(4) 0.047(6) 0.033(6) -0.019(5) -0.002(4) 0.002(4)
O303 0.041(4) 0.082(6) 0.046(5) -0.027(4) -0.016(4) 0.001(4)
C304 0.078(7) 0.103(8) 0.087(8) -0.030(6) -0.017(5) -0.017(5)
C305 0.117(10) 0.129(11) 0.120(11) -0.041(6) -0.022(6) -0.015(6)
O306 0.051(4) 0.099(6) 0.065(6) -0.042(5) -0.002(4) -0.017(4)
C307 0.055(5) 0.066(7) 0.053(7) -0.027(5) -0.009(5) -0.020(5)
C308 0.060(5) 0.052(7) 0.052(7) -0.020(5) -0.004(5) -0.018(5)
N309 0.033(4) 0.029(5) 0.019(5) -0.011(4) 0.002(3) -0.011(3)
C310 0.039(4) 0.022(5) 0.020(5) -0.008(4) 0.010(4) 0.002(4)
C311 0.064(6) 0.048(7) 0.053(7) -0.014(5) -0.002(5) -0.004(5)
O312 0.037(3) 0.018(4) 0.021(4) -0.007(3) 0.006(3) -0.008(3)
C313 0.027(4) 0.019(5) 0.017(5) 0.000(4) 0.000(4) 0.000(3)
C314 0.024(4) 0.024(5) 0.015(5) -0.006(4) -0.004(3) 0.001(3)
O315 0.020(3) 0.016(4) 0.013(4) -0.006(3) 0.004(2) 0.000(3)
C316 0.024(4) 0.034(5) 0.022(5) -0.015(4) 0.002(4) -0.002(4)
C317 0.026(4) 0.031(5) 0.025(5) -0.015(4) -0.004(4) -0.002(4)
C318 0.042(4) 0.026(5) 0.031(6) -0.014(4) -0.001(4) -0.005(4)
C319 0.056(5) 0.039(6) 0.048(6) -0.017(5) 0.005(5) -0.006(4)
O320 0.039(3) 0.030(4) 0.035(5) -0.012(4) 0.006(3) -0.010(3)
C321 0.043(4) 0.026(5) 0.026(5) -0.012(4) 0.008(4) -0.008(4)
C322 0.035(4) 0.029(5) 0.026(5) -0.010(4) 0.006(4) -0.009(4)
O323 0.025(3) 0.020(4) 0.020(4) -0.008(3) 0.003(3) -0.009(3)
C324 0.023(4) 0.025(5) 0.015(5) -0.008(4) -0.003(3) -0.003(3)
C325 0.025(4) 0.023(5) 0.018(5) -0.009(4) 0.003(3) -0.004(3)
K4 0.0380(12) 0.025(2) 0.017(2) -0.0057(12) -0.0068(10) -0.0003(11)
N400 0.038(4) 0.038(5) 0.031(5) -0.006(4) -0.005(4) -0.005(4)
C401 0.051(5) 0.053(6) 0.053(7) -0.018(5) -0.012(5) -0.015(5)
C402 0.053(5) 0.041(6) 0.046(6) -0.015(5) -0.009(4) -0.012(4)
O403 0.044(3) 0.027(4) 0.023(4) -0.012(3) -0.011(3) -0.002(3)
C404 0.046(5) 0.039(6) 0.041(6) -0.017(5) -0.020(4) -0.002(4)
C405 0.041(4) 0.034(6) 0.027(5) -0.013(4) -0.015(4) 0.007(4)
O406 0.037(3) 0.028(4) 0.023(4) -0.009(3) -0.008(3) -0.001(3)
C407 0.036(4) 0.033(5) 0.023(5) -0.010(4) 0.002(4) 0.006(4)
C408 0.033(4) 0.031(5) 0.033(6) -0.010(4) -0.002(4) -0.005(4)
N409 0.036(4) 0.028(5) 0.023(5) -0.011(4) -0.003(3) -0.003(3)
C410 0.040(4) 0.033(6) 0.033(6) -0.009(4) -0.010(4) -0.009(4)
C411 0.043(5) 0.037(6) 0.034(6) -0.013(4) -0.008(4) -0.011(4)
O412 0.046(4) 0.032(4) 0.026(5) -0.010(4) -0.009(3) -0.007(3)
C413 0.039(4) 0.036(6) 0.028(6) -0.012(4) -0.002(4) -0.008(4)
C414 0.043(5) 0.040(6) 0.031(6) -0.012(4) -0.008(4) 0.001(4)
O415 0.041(3) 0.039(5) 0.028(5) -0.013(4) -0.001(3) -0.003(3)
C416 0.046(5) 0.038(6) 0.037(6) -0.007(5) 0.003(4) -0.005(4)
C417 0.042(5) 0.041(6) 0.043(6) -0.012(5) -0.001(4) -0.012(4)
C418 0.038(5) 0.051(6) 0.041(6) -0.010(5) -0.002(4) -0.007(4)
C419 0.042(5) 0.047(6) 0.034(6) -0.013(5) -0.007(4) -0.006(4)
O420 0.036(3) 0.038(5) 0.026(5) -0.007(4) -0.005(3) -0.002(3)
C421 0.034(4) 0.031(5) 0.025(5) -0.004(4) -0.002(4) 0.007(4)
C422 0.037(4) 0.014(5) 0.022(5) -0.010(4) 0.002(4) 0.004(4)
O423 0.030(3) 0.021(4) 0.031(4) -0.008(3) 0.001(3) 0.002(3)
C424 0.036(4) 0.032(6) 0.031(6) -0.009(4) -0.001(4) -0.003(4)
C425 0.043(5) 0.035(6) 0.037(6) -0.014(4) -0.001(4) -0.007(4)
N500 0.046(5) 0.038(7) 0.030(7) -0.019(5) 0.006(4) -0.020(5)
C501 0.033(4) 0.023(5) 0.021(5) -0.003(4) -0.002(4) -0.008(4)
C502 0.041(4) 0.039(6) 0.038(6) -0.010(5) -0.004(4) -0.009(4)
N503 0.041(5) 0.032(6) 0.035(7) -0.016(5) 0.002(4) -0.016(4)
N510 0.055(6) 0.092(10) 0.069(10) -0.003(8) -0.008(6) 0.002(6)
C511 0.079(7) 0.074(8) 0.070(8) -0.026(5) -0.004(5) -0.012(5)
C512 0.065(6) 0.068(7) 0.060(7) -0.018(5) -0.001(5) -0.008(5)
N513 0.074(7) 0.064(9) 0.076(10) -0.024(7) -0.006(7) -0.007(6)
N520 0.107(9) 0.111(12) 0.115(12) -0.026(9) -0.006(9) -0.009(8)
C521 0.078(7) 0.081(8) 0.068(8) -0.025(5) -0.015(5) -0.002(5)

loop_
_atom_site_label
_atom_site_type_symbol
_atom_site_fract_x
_atom_site_fract_y
_atom_site_fract_z
_atom_site_U_iso_or_equiv
_atom_site_thermal_displace_type
_atom_site_occupancy
_atom_site_calc_flag
_atom_site_refinement_flags
_atom_site_disorder_group
Pb1 Pb 0.81354(2) 0.30541(3) 0.40068(2) 0.02910(13) Uani 1 d . .
Pb2 Pb 0.75732(2) 0.42987(3) 0.29079(2) 0.01990(11) Uani 1 d . .
Pb3 Pb 0.86893(2) 0.24985(3) 0.29514(2) 0.02145(12) Uani 1 d . .
Pb4 Pb 0.73816(2) 0.15225(3) 0.39830(2) 0.02490(12) Uani 1 d . .
Pb5 Pb 0.62555(2) 0.33164(3) 0.39465(2) 0.01964(11) Uani 1 d . .
Pb6 Pb 0.58248(2) 0.39779(3) 0.26982(2) 0.01625(10) Uani 1 d . .
Pb7 Pb 0.75393(2) 0.34129(3) 0.19914(2) 0.01729(11) Uani 1 d . .
Pb8 Pb 0.73278(2) 0.15218(3) 0.27227(2) 0.01791(11) Uani 1 d . .
Pb9 Pb 0.57028(2) 0.20747(3) 0.34021(2) 0.01797(11) Uani 1 d . .
W10 W 0.59263(2) 0.26997(3) 0.20958(2) 0.01465(11) Uani 1 d . .
C11 C 0.4769(6) 0.2497(8) 0.2193(6) 0.022(3) Uani 1 d U .
O11 O 0.4055(4) 0.2394(5) 0.2234(4) 0.023(2) Uani 1 d U .
C12 C 0.6271(6) 0.2042(7) 0.1586(5) 0.016(2) Uani 1 d U .
O12 O 0.6498(5) 0.1638(6) 0.1274(4) 0.028(2) Uani 1 d U .
C13 C 0.5717(6) 0.3636(7) 0.1427(5) 0.018(2) Uani 1 d U .
O13 O 0.5576(4) 0.4209(6) 0.1027(4) 0.030(2) Uani 1 d U .
W2 W 0.99263(2) -0.06811(3) 0.24532(2) 0.01599(11) Uani 1 d . .
C1 C 1.0752(6) -0.0710(8) 0.1840(6) 0.025(3) Uani 1 d U .
O1 O 1.1281(5) -0.0727(7) 0.1457(4) 0.039(3) Uani 1 d U .
C2 C 0.9249(5) -0.1248(7) 0.2145(5) 0.013(2) Uani 1 d U .
O2 O 0.8839(5) -0.1606(6) 0.1954(4) 0.033(2) Uani 1 d U .
C3 C 1.0471(5) -0.1763(8) 0.2844(5) 0.019(2) Uani 1 d U .
O3 O 1.0836(4) -0.2421(5) 0.3052(4) 0.027(2) Uani 1 d U .
N1 N 0.9334(5) 0.0645(6) 0.2039(5) 0.021(2) Uani 1 d U .
H1A H 0.8773(5) 0.0654(6) 0.2149(5) 0.026 Uiso 1 calc R .
H1B H 0.9536(5) 0.0978(6) 0.2207(5) 0.026 Uiso 1 calc R .
C4 C 0.9406(8) 0.1067(10) 0.1424(7) 0.039(3) Uani 1 d U .
H4C H 0.9997(8) 0.1137(10) 0.1295(7) 0.047 Uiso 1 calc R .
H4D H 0.9085(8) 0.1626(10) 0.1345(7) 0.047 Uiso 1 calc R .
C5 C 0.9073(9) 0.0568(12) 0.1082(8) 0.058(5) Uani 1 d U .
H5A H 0.9147(9) 0.0865(12) 0.0670(8) 0.069 Uiso 1 calc R .
H5B H 0.9403(9) 0.0015(12) 0.1152(8) 0.069 Uiso 1 calc R .
N2 N 0.8198(7) 0.0463(9) 0.1240(7) 0.058(4) Uani 1 d U .
H2A H 0.7923(7) 0.0671(9) 0.1501(7) 0.070 Uiso 1 calc R .
H2B H 0.7943(7) 0.0193(9) 0.1075(7) 0.070 Uiso 1 calc R .
N3 N 1.0579(5) 0.0006(6) 0.2903(4) 0.019(2) Uani 1 d U .
H3A H 1.1033(5) -0.0336(6) 0.3065(4) 0.023 Uiso 1 calc R .
H3B H 1.0770(5) 0.0466(6) 0.2638(4) 0.023 Uiso 1 calc R .
C6 C 1.0030(6) 0.0272(8) 0.3349(5) 0.025(3) Uani 1 d U .
H6A H 0.9710(6) 0.0816(8) 0.3175(5) 0.030 Uiso 1 calc R .
H6B H 1.0373(6) 0.0338(8) 0.3630(5) 0.030 Uiso 1 calc R .
C7 C 0.9443(6) -0.0352(8) 0.3640(6) 0.028(3) Uani 1 d U .
H7A H 0.9030(6) -0.0137(8) 0.3902(6) 0.033 Uiso 1 calc R .
H7B H 0.9753(6) -0.0873(8) 0.3864(6) 0.033 Uiso 1 calc R .
N4 N 0.9009(5) -0.0511(6) 0.3193(4) 0.021(2) Uani 1 d U .
H4A H 0.8610(5) -0.0072(6) 0.3059(4) 0.025 Uiso 1 calc R .
H4B H 0.8746(5) -0.0981(6) 0.3352(4) 0.025 Uiso 1 calc R .
K1 K 0.48091(11) 0.81776(15) 0.31117(11) 0.0149(5) Uani 1 d . .
N100 N 0.4471(5) 0.9990(6) 0.2823(4) 0.020(2) Uani 1 d U .
C101 C 0.4906(6) 1.0363(8) 0.2261(6) 0.023(3) Uani 1 d U .
H10A H 0.4881(6) 1.0968(8) 0.2194(6) 0.028 Uiso 1 calc R .
H10B H 0.4608(6) 1.0280(8) 0.1964(6) 0.028 Uiso 1 calc R .
C102 C 0.5795(6) 1.0009(7) 0.2204(6) 0.023(3) Uani 1 d U .
H10C H 0.6063(6) 1.0313(7) 0.1833(6) 0.028 Uiso 1 calc R .
H10D H 0.6098(6) 1.0066(7) 0.2509(6) 0.028 Uiso 1 calc R .
O103 O 0.5831(4) 0.9137(5) 0.2246(3) 0.017(2) Uani 1 d U .
C104 C 0.6657(5) 0.8806(8) 0.2101(5) 0.022(3) Uani 1 d U .
H10E H 0.7040(5) 0.8845(8) 0.2368(5) 0.027 Uiso 1 calc R .
H10F H 0.6850(5) 0.9131(8) 0.1712(5) 0.027 Uiso 1 calc R .
C105 C 0.6664(6) 0.7927(8) 0.2128(5) 0.022(3) Uani 1 d U .
H10G H 0.6333(6) 0.7893(8) 0.1829(5) 0.027 Uiso 1 calc R .
H10H H 0.7243(6) 0.7680(8) 0.2061(5) 0.027 Uiso 1 calc R .
O106 O 0.6318(4) 0.7478(5) 0.2674(3) 0.018(2) Uani 1 d U .
C107 C 0.6430(6) 0.6605(8) 0.2753(6) 0.024(3) Uani 1 d U .
H10I H 0.7033(6) 0.6407(8) 0.2729(6) 0.028 Uiso 1 calc R .
H10J H 0.6178(6) 0.6492(8) 0.2446(6) 0.028 Uiso 1 calc R .
C108 C 0.6035(6) 0.6145(7) 0.3315(5) 0.020(3) Uani 1 d U .
H10K H 0.6314(6) 0.6237(7) 0.3619(5) 0.024 Uiso 1 calc R .
H10L H 0.6132(6) 0.5544(7) 0.3357(5) 0.024 Uiso 1 calc R .
N109 N 0.5121(5) 0.6391(6) 0.3401(4) 0.018(2) Uani 1 d U .
C110 C 0.4834(6) 0.5984(8) 0.3998(6) 0.024(3) Uani 1 d U .
H11A H 0.5026(6) 0.5382(8) 0.4095(6) 0.029 Uiso 1 calc R .
H11B H 0.4217(6) 0.6052(8) 0.4038(6) 0.029 Uiso 1 calc R .
C111 C 0.5152(6) 0.6337(8) 0.4416(6) 0.026(3) Uani 1 d U .
H11C H 0.4923(6) 0.6063(8) 0.4807(6) 0.032 Uiso 1 calc R .
H11D H 0.5768(6) 0.6227(8) 0.4404(6) 0.032 Uiso 1 calc R .
O112 O 0.4906(4) 0.7196(5) 0.4272(4) 0.019(2) Uani 1 d U .
C113 C 0.5233(6) 0.7573(8) 0.4618(6) 0.022(3) Uani 1 d U .
H11E H 0.5839(6) 0.7589(8) 0.4518(6) 0.026 Uiso 1 calc R .
H11F H 0.5150(6) 0.7241(8) 0.5022(6) 0.026 Uiso 1 calc R .
C114 C 0.4815(6) 0.8427(8) 0.4540(6) 0.031(3) Uani 1 d U .
H11G H 0.4208(6) 0.8415(8) 0.4638(6) 0.037 Uiso 1 calc R .
H11H H 0.5033(6) 0.8677(8) 0.4794(6) 0.037 Uiso 1 calc R .
O115 O 0.4966(4) 0.8913(5) 0.3962(4) 0.020(2) Uani 1 d U .
C116 C 0.4569(7) 0.9760(8) 0.3864(6) 0.030(3) Uani 1 d U .
H11I H 0.4769(7) 1.0014(8) 0.4123(6) 0.035 Uiso 1 calc R .
H11J H 0.3958(7) 0.9764(8) 0.3940(6) 0.035 Uiso 1 calc R .
C117 C 0.4780(7) 1.0245(8) 0.3261(6) 0.025(3) Uani 1 d U .
H11K H 0.4560(7) 1.0834(8) 0.3211(6) 0.030 Uiso 1 calc R .
H11P H 0.5394(7) 1.0216(8) 0.3195(6) 0.030 Uiso 1 calc R .
C118 C 0.3569(6) 1.0270(8) 0.2802(6) 0.025(3) Uani 1 d U .
H11L H 0.3487(6) 1.0881(8) 0.2630(6) 0.030 Uiso 1 calc R .
H11M H 0.3302(6) 1.0140(8) 0.3195(6) 0.030 Uiso 1 calc R .
C119 C 0.3139(6) 0.9869(8) 0.2462(6) 0.024(3) Uani 1 d U .
H11N H 0.2544(6) 1.0097(8) 0.2447(6) 0.028 Uiso 1 calc R .
H11O H 0.3401(6) 0.9993(8) 0.2069(6) 0.028 Uiso 1 calc R .
O120 O 0.3212(4) 0.8988(5) 0.2729(4) 0.024(2) Uani 1 d U .
C121 C 0.2785(6) 0.8591(8) 0.2440(6) 0.029(3) Uani 1 d U .
H12A H 0.3031(6) 0.8693(8) 0.2043(6) 0.035 Uiso 1 calc R .
H12B H 0.2191(6) 0.8827(8) 0.2430(6) 0.035 Uiso 1 calc R .
C122 C 0.2848(6) 0.7684(8) 0.2733(6) 0.032(3) Uani 1 d U .
H12C H 0.2609(6) 0.7580(8) 0.3132(6) 0.038 Uiso 1 calc R .
H12D H 0.2529(6) 0.7416(8) 0.2541(6) 0.038 Uiso 1 calc R .
O123 O 0.3710(4) 0.7341(5) 0.2721(4) 0.022(2) Uani 1 d U .
C124 C 0.3781(6) 0.6460(7) 0.2981(6) 0.023(3) Uani 1 d U .
H12E H 0.3512(6) 0.6201(7) 0.2754(6) 0.028 Uiso 1 calc R .
H12F H 0.3489(6) 0.6331(7) 0.3367(6) 0.028 Uiso 1 calc R .
C125 C 0.4680(6) 0.6108(8) 0.3019(6) 0.027(3) Uani 1 d U .
H12G H 0.4715(6) 0.5494(8) 0.3157(6) 0.032 Uiso 1 calc R .
H12H H 0.4969(6) 0.6265(8) 0.2633(6) 0.032 Uiso 1 calc R .
K2 K 0.16181(11) 0.5516(2) 0.11857(11) 0.0179(5) Uani 1 d . .
N200 N 0.2366(5) 0.5199(7) 0.0114(5) 0.028(2) Uani 1 d U .
C201 C 0.3017(7) 0.4492(9) 0.0257(6) 0.032(3) Uani 1 d U .
H20A H 0.3344(7) 0.4453(9) -0.0098(6) 0.038 Uiso 1 calc R .
H20B H 0.2746(7) 0.3978(9) 0.0423(6) 0.038 Uiso 1 calc R .
C202 C 0.3608(6) 0.4530(9) 0.0666(6) 0.031(3) Uani 1 d U .
H20C H 0.4039(6) 0.4043(9) 0.0728(6) 0.037 Uiso 1 calc R .
H20D H 0.3890(6) 0.5039(9) 0.0507(6) 0.037 Uiso 1 calc R .
O203 O 0.3148(4) 0.4536(5) 0.1195(4) 0.021(2) Uani 1 d U .
C204 C 0.3702(6) 0.4554(8) 0.1592(5) 0.021(3) Uani 1 d U .
H20E H 0.3945(6) 0.5086(8) 0.1459(5) 0.025 Uiso 1 calc R .
H20F H 0.4163(6) 0.4098(8) 0.1619(5) 0.025 Uiso 1 calc R .
C205 C 0.3240(6) 0.4460(8) 0.2168(5) 0.023(3) Uani 1 d U .
H20G H 0.3003(6) 0.3924(8) 0.2301(5) 0.028 Uiso 1 calc R .
H20H H 0.3634(6) 0.4452(8) 0.2443(5) 0.028 Uiso 1 calc R .
O206 O 0.2592(4) 0.5116(5) 0.2149(4) 0.025(2) Uani 1 d U .
C207 C 0.2157(6) 0.5032(9) 0.2684(6) 0.029(3) Uani 1 d U .
H20I H 0.2551(6) 0.5018(9) 0.2962(6) 0.035 Uiso 1 calc R .
H20J H 0.1912(6) 0.4501(9) 0.2815(6) 0.035 Uiso 1 calc R .
C208 C 0.1493(7) 0.5720(9) 0.2663(7) 0.035(3) Uani 1 d U .
H20K H 0.1740(7) 0.6250(9) 0.2527(7) 0.041 Uiso 1 calc R .
H20L H 0.1228(7) 0.5664(9) 0.3051(7) 0.041 Uiso 1 calc R .
N209 N 0.0844(5) 0.5749(7) 0.2283(5) 0.029(3) Uani 1 d U .
C210 C 0.0341(7) 0.6569(9) 0.2146(6) 0.032(3) Uani 1 d U .
H21A H 0.0169(7) 0.6711(9) 0.2502(6) 0.038 Uiso 1 calc R .
H21B H -0.0171(7) 0.6532(9) 0.1982(6) 0.038 Uiso 1 calc R .
C211 C 0.0785(8) 0.7262(10) 0.1734(7) 0.042(4) Uani 1 d U .
H21C H 0.0436(8) 0.7800(10) 0.1698(7) 0.051 Uiso 1 calc R .
H21D H 0.1317(8) 0.7283(10) 0.1880(7) 0.051 Uiso 1 calc R .
O212 O 0.0948(5) 0.7124(6) 0.1183(4) 0.037(2) Uani 1 d U .
C213 C 0.1379(8) 0.7764(10) 0.0771(7) 0.041(4) Uani 1 d U .
H21E H 0.1931(8) 0.7765(10) 0.0898(7) 0.050 Uiso 1 calc R .
H21F H 0.1056(8) 0.8313(10) 0.0740(7) 0.050 Uiso 1 calc R .
C214 C 0.1485(8) 0.7620(11) 0.0214(8) 0.049(4) Uani 1 d U .
H21G H 0.0935(8) 0.7592(11) 0.0096(8) 0.058 Uiso 1 calc R .
H21H H 0.1736(8) 0.8088(11) -0.0072(8) 0.058 Uiso 1 calc R .
O215 O 0.2014(4) 0.6858(6) 0.0241(4) 0.033(2) Uani 1 d U .
C216 C 0.2194(8) 0.6744(10) -0.0296(7) 0.038(3) Uani 1 d U .
H21I H 0.2477(8) 0.7213(10) -0.0554(7) 0.046 Uiso 1 calc R .
H21J H 0.1668(8) 0.6741(10) -0.0456(7) 0.046 Uiso 1 calc R .
C217 C 0.2727(7) 0.5964(10) -0.0262(7) 0.039(3) Uani 1 d U .
H21K H 0.3262(7) 0.5989(10) -0.0122(7) 0.047 Uiso 1 calc R .
H21L H 0.2849(7) 0.5913(10) -0.0651(7) 0.047 Uiso 1 calc R .
C218 C 0.1736(7) 0.5022(10) -0.0188(7) 0.043(4) Uani 1 d U .
H21M H 0.2019(7) 0.4828(10) -0.0507(7) 0.051 Uiso 1 calc R .
H21N H 0.1373(7) 0.5542(10) -0.0351(7) 0.051 Uiso 1 calc R .
C219 C 0.1193(7) 0.4368(9) 0.0188(6) 0.034(3) Uani 1 d U .
H21O H 0.0798(7) 0.4253(9) -0.0043(6) 0.040 Uiso 1 calc R .
H21P H 0.1546(7) 0.3843(9) 0.0360(6) 0.040 Uiso 1 calc R .
O220 O 0.0751(4) 0.4676(6) 0.0617(4) 0.029(2) Uani 1 d U .
C221 C 0.0281(7) 0.4065(9) 0.1003(6) 0.036(3) Uani 1 d U .
H22A H 0.0666(7) 0.3588(9) 0.1208(6) 0.043 Uiso 1 calc R .
H22B H -0.0069(7) 0.3863(9) 0.0789(6) 0.043 Uiso 1 calc R .
C222 C -0.0258(7) 0.4411(9) 0.1419(6) 0.030(3) Uani 1 d U .
H22C H -0.0641(7) 0.4892(9) 0.1217(6) 0.036 Uiso 1 calc R .
H22D H -0.0596(7) 0.3985(9) 0.1675(6) 0.036 Uiso 1 calc R .
O223 O 0.0262(4) 0.4666(5) 0.1743(4) 0.022(2) Uani 1 d U .
C224 C -0.0245(7) 0.4939(9) 0.2169(6) 0.037(3) Uani 1 d U .
H22E H -0.0598(7) 0.4505(9) 0.2393(6) 0.044 Uiso 1 calc R .
H22F H -0.0615(7) 0.5447(9) 0.1990(6) 0.044 Uiso 1 calc R .
C225 C 0.0299(7) 0.5120(9) 0.2556(6) 0.034(3) Uani 1 d U .
H22G H -0.0066(7) 0.5294(9) 0.2857(6) 0.041 Uiso 1 calc R .
H22H H 0.0645(7) 0.4598(9) 0.2744(6) 0.041 Uiso 1 calc R .
K3 K 0.79268(12) -0.2870(2) 0.49281(11) 0.0178(5) Uani 1 d . .
N300 N 0.8680(5) -0.3649(6) 0.4013(4) 0.021(2) Uani 1 d U .
C301 C 0.9535(7) -0.4063(9) 0.4141(7) 0.038(3) Uani 1 d U .
H30A H 0.9833(7) -0.4160(9) 0.3792(7) 0.045 Uiso 1 calc R .
H30B H 0.9495(7) -0.4610(9) 0.4430(7) 0.045 Uiso 1 calc R .
C302 C 1.0028(7) -0.3569(10) 0.4353(7) 0.039(3) Uani 1 d U .
H30C H 1.0608(7) -0.3840(10) 0.4397(7) 0.046 Uiso 1 calc R .
H30D H 1.0041(7) -0.3004(10) 0.4082(7) 0.046 Uiso 1 calc R .
O303 O 0.9637(5) -0.3530(8) 0.4877(5) 0.054(3) Uani 1 d U .
C304 C 1.0104(12) -0.2942(16) 0.5099(11) 0.087(6) Uani 1 d U .
H30E H 0.9939(12) -0.2343(16) 0.4915(11) 0.105 Uiso 1 calc R .
H30F H 1.0718(12) -0.3070(16) 0.5068(11) 0.105 Uiso 1 calc R .
C305 C 0.9686(15) -0.3276(20) 0.5749(14) 0.120(9) Uani 1 d U .
H30G H 1.0037(15) -0.3270(20) 0.6045(14) 0.144 Uiso 1 calc R .
H30H H 0.9457(15) -0.3812(20) 0.5841(14) 0.144 Uiso 1 calc R .
O306 O 0.8957(6) -0.2401(9) 0.5540(6) 0.067(3) Uani 1 d U .
C307 C 0.8678(9) -0.2301(12) 0.6097(8) 0.054(4) Uani 1 d U .
H30I H 0.9099(9) -0.2064(12) 0.6234(8) 0.065 Uiso 1 calc R .
H30J H 0.8574(9) -0.2841(12) 0.6378(8) 0.065 Uiso 1 calc R .
C308 C 0.7846(8) -0.1688(11) 0.6002(8) 0.052(4) Uani 1 d U .
H30K H 0.7640(8) -0.1549(11) 0.6357(8) 0.063 Uiso 1 calc R .
H30L H 0.7950(8) -0.1168(11) 0.5699(8) 0.063 Uiso 1 calc R .
N309 N 0.7206(5) -0.2097(7) 0.5836(5) 0.026(2) Uani 1 d U .
C310 C 0.6516(7) -0.1457(8) 0.5620(6) 0.028(3) Uani 1 d U .
H31A H 0.6366(7) -0.1120(8) 0.5885(6) 0.034 Uiso 1 calc R .
H31B H 0.6024(7) -0.1731(8) 0.5615(6) 0.034 Uiso 1 calc R .
C311 C 0.6713(10) -0.0893(11) 0.5039(8) 0.056(4) Uani 1 d U .
H31C H 0.6236(10) -0.0459(11) 0.4927(8) 0.067 Uiso 1 calc R .
H31D H 0.7205(10) -0.0616(11) 0.5038(8) 0.067 Uiso 1 calc R .
O312 O 0.6880(4) -0.1349(5) 0.4641(4) 0.025(2) Uani 1 d U .
C313 C 0.7032(6) -0.0817(8) 0.4067(5) 0.023(3) Uani 1 d U .
H31E H 0.7549(6) -0.0560(8) 0.4036(5) 0.027 Uiso 1 calc R .
H31F H 0.6565(6) -0.0367(8) 0.3974(5) 0.027 Uiso 1 calc R .
C314 C 0.7116(6) -0.1299(8) 0.3667(5) 0.021(3) Uani 1 d U .
H31G H 0.6610(6) -0.1577(8) 0.3711(5) 0.025 Uiso 1 calc R .
H31H H 0.7173(6) -0.0923(8) 0.3273(5) 0.025 Uiso 1 calc R .
O315 O 0.7845(4) -0.1918(5) 0.3771(3) 0.017(2) Uani 1 d U .
C316 C 0.7947(6) -0.2378(8) 0.3365(6) 0.025(3) Uani 1 d U .
H31I H 0.8007(6) -0.1992(8) 0.2974(6) 0.030 Uiso 1 calc R .
H31J H 0.7449(6) -0.2664(8) 0.3399(6) 0.030 Uiso 1 calc R .
C317 C 0.8714(6) -0.3009(8) 0.3475(6) 0.026(3) Uani 1 d U .
H31K H 0.8808(6) -0.3276(8) 0.3169(6) 0.031 Uiso 1 calc R .
H31L H 0.9201(6) -0.2712(8) 0.3450(6) 0.031 Uiso 1 calc R .
C318 C 0.8132(7) -0.4262(9) 0.4010(6) 0.032(3) Uani 1 d U .
H31M H 0.8421(7) -0.4606(9) 0.3773(6) 0.038 Uiso 1 calc R .
H31N H 0.7620(7) -0.3961(9) 0.3829(6) 0.038 Uiso 1 calc R .
C319 C 0.7887(9) -0.4824(11) 0.4582(8) 0.047(4) Uani 1 d U .
H31O H 0.7569(9) -0.5248(11) 0.4541(8) 0.057 Uiso 1 calc R .
H31P H 0.8393(9) -0.5112(11) 0.4776(8) 0.057 Uiso 1 calc R .
O320 O 0.7396(5) -0.4367(6) 0.4911(4) 0.034(2) Uani 1 d U .
C321 C 0.7187(7) -0.4886(9) 0.5465(6) 0.032(3) Uani 1 d U .
H32A H 0.7696(7) -0.5093(9) 0.5673(6) 0.038 Uiso 1 calc R .
H32B H 0.6945(7) -0.5370(9) 0.5441(6) 0.038 Uiso 1 calc R .
C322 C 0.6574(7) -0.4410(9) 0.5778(6) 0.029(3) Uani 1 d U .
H32C H 0.6088(7) -0.4155(9) 0.5553(6) 0.035 Uiso 1 calc R .
H32D H 0.6374(7) -0.4788(9) 0.6147(6) 0.035 Uiso 1 calc R .
O323 O 0.6972(4) -0.3777(5) 0.5871(4) 0.021(2) Uani 1 d U .
C324 C 0.6406(6) -0.3310(8) 0.6182(5) 0.020(3) Uani 1 d U .
H32E H 0.6151(6) -0.3693(8) 0.6528(5) 0.024 Uiso 1 calc R .
H32F H 0.5955(6) -0.2981(8) 0.5944(5) 0.024 Uiso 1 calc R .
C325 C 0.6882(6) -0.2741(8) 0.6344(5) 0.022(3) Uani 1 d U .
H32G H 0.6513(6) -0.2465(8) 0.6595(5) 0.026 Uiso 1 calc R .
H32H H 0.7355(6) -0.3072(8) 0.6560(5) 0.026 Uiso 1 calc R .
K4 K 0.62473(14) 0.7933(2) 0.04184(12) 0.0268(6) Uani 1 d . .
N400 N 0.7906(6) 0.8585(8) 0.0048(5) 0.037(3) Uani 1 d U .
C401 C 0.7977(8) 0.9192(11) 0.0325(8) 0.050(4) Uani 1 d U .
H40A H 0.8466(8) 0.9485(11) 0.0139(8) 0.060 Uiso 1 calc R .
H40L H 0.8092(8) 0.8896(11) 0.0725(8) 0.060 Uiso 1 calc R .
C402 C 0.7218(8) 0.9844(10) 0.0324(7) 0.045(4) Uani 1 d U .
H40B H 0.7334(8) 1.0237(10) 0.0517(7) 0.054 Uiso 1 calc R .
H40C H 0.7102(8) 1.0163(10) -0.0073(7) 0.054 Uiso 1 calc R .
O403 O 0.6506(5) 0.9432(6) 0.0615(4) 0.030(2) Uani 1 d U .
C404 C 0.5787(7) 1.0003(10) 0.0595(7) 0.040(3) Uani 1 d U .
H40D H 0.5629(7) 1.0238(10) 0.0198(7) 0.048 Uiso 1 calc R .
H40E H 0.5899(7) 1.0465(10) 0.0725(7) 0.048 Uiso 1 calc R .
C405 C 0.5079(7) 0.9580(9) 0.0970(6) 0.033(3) Uani 1 d U .
H40F H 0.5244(7) 0.9323(9) 0.1363(6) 0.040 Uiso 1 calc R .
H40G H 0.4585(7) 0.9993(9) 0.0978(6) 0.040 Uiso 1 calc R .
O406 O 0.4879(4) 0.8960(6) 0.0755(4) 0.029(2) Uani 1 d U .
C407 C 0.4183(7) 0.8607(9) 0.1060(6) 0.032(3) Uani 1 d U .
H40H H 0.3712(7) 0.9048(9) 0.1056(6) 0.038 Uiso 1 calc R .
H40I H 0.4305(7) 0.8325(9) 0.1461(6) 0.038 Uiso 1 calc R .
C408 C 0.3946(7) 0.7990(9) 0.0805(6) 0.032(3) Uani 1 d U .
H40J H 0.3436(7) 0.7765(9) 0.1020(6) 0.038 Uiso 1 calc R .
H40K H 0.3812(7) 0.8283(9) 0.0409(6) 0.038 Uiso 1 calc R .
N409 N 0.4585(5) 0.7310(7) 0.0806(5) 0.028(2) Uani 1 d U .
C410 C 0.4393(7) 0.6875(9) 0.0421(6) 0.034(3) Uani 1 d U .
H41A H 0.3800(7) 0.6778(9) 0.0498(6) 0.041 Uiso 1 calc R .
H41B H 0.4734(7) 0.6327(9) 0.0503(6) 0.041 Uiso 1 calc R .
C411 C 0.4549(7) 0.7333(9) -0.0188(6) 0.037(3) Uani 1 d U .
H41C H 0.4408(7) 0.7005(9) -0.0421(6) 0.044 Uiso 1 calc R .
H41D H 0.4182(7) 0.7866(9) -0.0279(6) 0.044 Uiso 1 calc R .
O412 O 0.5385(5) 0.7491(6) -0.0331(4) 0.033(2) Uani 1 d U .
C413 C 0.5519(7) 0.7938(9) -0.0909(6) 0.033(3) Uani 1 d U .
H41E H 0.5210(7) 0.8502(9) -0.0982(6) 0.040 Uiso 1 calc R .
H41F H 0.5305(7) 0.7655(9) -0.1145(6) 0.040 Uiso 1 calc R .
C414 C 0.6430(7) 0.8003(10) -0.1072(7) 0.038(3) Uani 1 d U .
H41G H 0.6738(7) 0.7439(10) -0.0997(7) 0.045 Uiso 1 calc R .
H41H H 0.6514(7) 0.8294(10) -0.1484(7) 0.045 Uiso 1 calc R .
O415 O 0.6759(5) 0.8452(6) -0.0755(4) 0.035(2) Uani 1 d U .
C416 C 0.7614(7) 0.8504(10) -0.0897(7) 0.042(4) Uani 1 d U .
H41I H 0.7710(7) 0.8777(10) -0.1311(7) 0.050 Uiso 1 calc R .
H41J H 0.7917(7) 0.7937(10) -0.0809(7) 0.050 Uiso 1 calc R .
C417 C 0.7949(8) 0.8978(10) -0.0584(7) 0.042(4) Uani 1 d U .
H41K H 0.7635(8) 0.9540(10) -0.0668(7) 0.050 Uiso 1 calc R .
H41L H 0.8538(8) 0.9043(10) -0.0725(7) 0.050 Uiso 1 calc R .
C418 C 0.8566(7) 0.7907(10) 0.0185(7) 0.044(4) Uani 1 d U .
H41M H 0.9100(7) 0.8137(10) 0.0152(7) 0.053 Uiso 1 calc R .
H41N H 0.8612(7) 0.7599(10) -0.0097(7) 0.053 Uiso 1 calc R .
C419 C 0.8434(7) 0.7301(10) 0.0782(7) 0.040(3) Uani 1 d U .
H41O H 0.8931(7) 0.6886(10) 0.0869(7) 0.048 Uiso 1 calc R .
H41P H 0.8347(7) 0.7605(10) 0.1067(7) 0.048 Uiso 1 calc R .
O420 O 0.7725(5) 0.6900(6) 0.0802(4) 0.034(2) Uani 1 d U .
C421 C 0.7615(7) 0.6276(9) 0.1337(6) 0.033(3) Uani 1 d U .
H42A H 0.7562(7) 0.6531(9) 0.1648(6) 0.039 Uiso 1 calc R .
H42B H 0.8110(7) 0.5853(9) 0.1390(6) 0.039 Uiso 1 calc R .
C422 C 0.6854(6) 0.5872(8) 0.1363(6) 0.025(3) Uani 1 d U .
H42C H 0.6894(6) 0.5636(8) 0.1043(6) 0.030 Uiso 1 calc R .
H42D H 0.6805(6) 0.5415(8) 0.1723(6) 0.030 Uiso 1 calc R .
O423 O 0.6123(4) 0.6493(5) 0.1328(4) 0.028(2) Uani 1 d U .
C424 C 0.5366(7) 0.6097(9) 0.1453(6) 0.033(3) Uani 1 d U .
H42E H 0.5346(7) 0.5717(9) 0.1847(6) 0.040 Uiso 1 calc R .
H42F H 0.5357(7) 0.5766(9) 0.1191(6) 0.040 Uiso 1 calc R .
C425 C 0.4654(7) 0.6724(9) 0.1388(7) 0.037(3) Uani 1 d U .
H42G H 0.4676(7) 0.7048(9) 0.1652(7) 0.045 Uiso 1 calc R .
H42H H 0.4142(7) 0.6444(9) 0.1503(7) 0.045 Uiso 1 calc R .
N500 N 1.2098(6) 0.2965(8) 0.1830(5) 0.035(3) Uani 1 d U .
H50A H 1.2209(6) 0.2572(8) 0.1665(5) 0.042 Uiso 1 calc R .
H50B H 1.2298(6) 0.3444(8) 0.1672(5) 0.042 Uiso 1 calc R .
C501 C 1.1594(7) 0.2828(8) 0.2356(6) 0.026(3) Uani 1 d U .
H50C H 1.1093(7) 0.3243(8) 0.2311(6) 0.031 Uiso 1 calc R .
H50D H 1.1911(7) 0.2888(8) 0.2652(6) 0.031 Uiso 1 calc R .
C502 C 1.1336(8) 0.1959(9) 0.2531(7) 0.039(3) Uani 1 d U .
H50E H 1.1844(8) 0.1553(9) 0.2563(7) 0.047 Uiso 1 calc R .
H50F H 1.1029(8) 0.1847(9) 0.2912(7) 0.047 Uiso 1 calc R .
N503 N 1.0817(6) 0.1830(8) 0.2140(5) 0.034(3) Uani 1 d U .
H50G H 1.0681(6) 0.2238(8) 0.1834(5) 0.041 Uiso 1 calc R .
H50H H 1.0639(6) 0.1344(8) 0.2208(5) 0.041 Uiso 1 calc R .
N510 N 1.1808(8) -0.0837(11) 0.3792(8) 0.078(5) Uani 1 d U .
H51A H 1.2225(8) -0.0544(11) 0.3748(8) 0.094 Uiso 1 calc R .
H51B H 1.1327(8) -0.0593(11) 0.3660(8) 0.094 Uiso 1 calc R .
C511 C 1.1912(11) -0.1718(14) 0.4082(10) 0.073(6) Uani 1 d U .
H51C H 1.1789(11) -0.2009(14) 0.3820(10) 0.088 Uiso 1 calc R .
H51D H 1.1488(11) -0.1834(14) 0.4410(10) 0.088 Uiso 1 calc R .
C512 C 1.2723(10) -0.2079(13) 0.4289(9) 0.065(5) Uani 1 d U .
H51E H 1.3152(10) -0.1903(13) 0.3971(9) 0.078 Uiso 1 calc R .
H51F H 1.2814(10) -0.1836(13) 0.4586(9) 0.078 Uiso 1 calc R .
N513 N 1.2862(9) -0.2947(11) 0.4515(8) 0.071(5) Uani 1 d U .
H51G H 1.2465(9) -0.3251(11) 0.4527(8) 0.085 Uiso 1 calc R .
H51H H 1.3345(9) -0.3187(11) 0.4644(8) 0.085 Uiso 1 calc R .
N520 N 0.8892(12) 0.0064(15) 0.5124(10) 0.114(7) Uani 1 d U .
H52A H 0.8869(12) -0.0472(15) 0.5282(10) 0.136 Uiso 1 calc R .
H52B H 0.8429(12) 0.0410(15) 0.5083(10) 0.136 Uiso 1 calc R .
C521 C 0.9660(10) 0.0364(14) 0.4938(10) 0.075(6) Uani 1 d U .
H52C H 0.9741(10) 0.0761(14) 0.5138(10) 0.090 Uiso 1 calc R .
H52D H 0.9681(10) 0.0658(14) 0.4525(10) 0.090 Uiso 1 calc R .

loop_
_atom_type_symbol
_atom_type_description
_atom_type_scat_dispersion_real
_atom_type_scat_dispersion_imag
_atom_type_scat_source
C C 0.0033 0.0016 'International Tables Vol C Tables 4.2.6.8 and 6.1.1.4'
H H 0.0000 0.0000 'International Tables Vol C Tables 4.2.6.8 and 6.1.1.4'
N N 0.0061 0.0033 'International Tables Vol C Tables 4.2.6.8 and 6.1.1.4'
O O 0.0106 0.0060 'International Tables Vol C Tables 4.2.6.8 and 6.1.1.4'
K K 0.2009 0.2494 'International Tables Vol C Tables 4.2.6.8 and 6.1.1.4'
W W -0.8490 6.8722 'International Tables Vol C Tables 4.2.6.8 and 6.1.1.4'
Pb Pb -3.3944 10.1111 'International Tables Vol C Tables 4.2.6.8 and 6.1.1.4'

loop_
_geom_angle_atom_site_label_1
_geom_angle_atom_site_label_2
_geom_angle_atom_site_label_3
_geom_angle
_geom_angle_site_symmetry_1
_geom_angle_site_symmetry_3
_geom_angle_publ_flag
Pb2 Pb1 Pb5 66.44(3) . . ?
Pb2 Pb1 Pb3 65.81(2) . . ?
Pb5 Pb1 Pb3 100.20(2) . . ?
Pb2 Pb1 Pb4 100.38(2) . . ?
Pb5 Pb1 Pb4 65.51(2) . . ?
Pb3 Pb1 Pb4 65.26(2) . . ?
Pb1 Pb2 Pb6 109.62(3) . . ?
Pb1 Pb2 Pb7 110.44(3) . . ?
Pb6 Pb2 Pb7 63.86(2) . . ?
Pb1 Pb2 Pb3 57.43(2) . . ?
Pb6 Pb2 Pb3 101.44(2) . . ?
Pb7 Pb2 Pb3 57.30(2) . . ?
Pb1 Pb2 Pb5 56.90(2) . . ?
Pb6 Pb2 Pb5 57.04(2) . . ?
Pb7 Pb2 Pb5 102.04(2) . . ?
Pb3 Pb2 Pb5 89.64(3) . . ?
Pb1 Pb3 Pb7 110.72(2) . . ?
Pb1 Pb3 Pb8 110.40(2) . . ?
Pb7 Pb3 Pb8 61.88(2) . . ?
Pb1 Pb3 Pb4 57.64(2) . . ?
Pb7 Pb3 Pb4 102.59(2) . . ?
Pb8 Pb3 Pb4 58.11(2) . . ?
Pb1 Pb3 Pb2 56.77(2) . . ?
Pb7 Pb3 Pb2 58.27(2) . . ?
Pb8 Pb3 Pb2 100.74(2) . . ?
Pb4 Pb3 Pb2 90.38(2) . . ?
Pb1 Pb4 Pb9 109.98(2) . . ?
Pb1 Pb4 Pb8 110.54(3) . . ?
Pb9 Pb4 Pb8 60.18(2) . . ?
Pb1 Pb4 Pb3 57.11(2) . . ?
Pb9 Pb4 Pb3 100.93(3) . . ?
Pb8 Pb4 Pb3 58.80(2) . . ?
Pb1 Pb4 Pb5 56.78(2) . . ?
Pb9 Pb4 Pb5 58.23(2) . . ?
Pb8 Pb4 Pb5 100.62(3) . . ?
Pb3 Pb4 Pb5 90.03(2) . . ?
Pb1 Pb5 Pb6 110.26(3) . . ?
Pb1 Pb5 Pb9 110.63(2) . . ?
Pb6 Pb5 Pb9 61.83(2) . . ?
Pb1 Pb5 Pb4 57.71(2) . . ?
Pb6 Pb5 Pb4 101.75(3) . . ?
Pb9 Pb5 Pb4 58.01(2) . . ?
Pb1 Pb5 Pb2 56.65(2) . . ?
Pb6 Pb5 Pb2 57.97(2) . . ?
Pb9 Pb5 Pb2 100.88(2) . . ?
Pb4 Pb5 Pb2 89.95(2) . . ?
W10 Pb6 Pb5 115.70(3) . . ?
W10 Pb6 Pb2 112.52(2) . . ?
Pb5 Pb6 Pb2 64.99(2) . . ?
W10 Pb6 Pb9 59.56(2) . . ?
Pb5 Pb6 Pb9 59.93(2) . . ?
Pb2 Pb6 Pb9 104.42(3) . . ?
W10 Pb6 Pb7 56.93(2) . . ?
Pb5 Pb6 Pb7 103.59(3) . . ?
Pb2 Pb6 Pb7 58.14(2) . . ?
Pb9 Pb6 Pb7 89.52(3) . . ?
W10 Pb7 Pb3 114.70(3) . . ?
W10 Pb7 Pb2 111.89(2) . . ?
Pb3 Pb7 Pb2 64.43(2) . . ?
W10 Pb7 Pb8 58.24(2) . . ?
Pb3 Pb7 Pb8 60.36(2) . . ?
Pb2 Pb7 Pb8 103.92(3) . . ?
W10 Pb7 Pb6 56.41(2) . . ?
Pb3 Pb7 Pb6 102.31(3) . . ?
Pb2 Pb7 Pb6 58.00(2) . . ?
Pb8 Pb7 Pb6 87.81(3) . . ?
W10 Pb8 Pb9 59.67(2) . . ?
W10 Pb8 Pb4 114.56(3) . . ?
Pb9 Pb8 Pb4 59.62(2) . . ?
W10 Pb8 Pb3 111.54(2) . . ?
Pb9 Pb8 Pb3 103.57(2) . . ?
Pb4 Pb8 Pb3 63.09(2) . . ?
W10 Pb8 Pb7 57.43(2) . . ?
Pb9 Pb8 Pb7 91.82(3) . . ?
Pb4 Pb8 Pb7 103.23(2) . . ?
Pb3 Pb8 Pb7 57.76(2) . . ?
W10 Pb9 Pb4 113.89(3) . . ?
W10 Pb9 Pb5 111.66(2) . . ?
Pb4 Pb9 Pb5 63.75(2) . . ?
W10 Pb9 Pb8 58.36(2) . . ?
Pb4 Pb9 Pb8 60.20(2) . . ?
Pb5 Pb9 Pb8 104.53(2) . . ?
W10 Pb9 Pb6 56.91(2) . . ?
Pb4 Pb9 Pb6 103.30(2) . . ?
Pb5 Pb9 Pb6 58.24(2) . . ?
Pb8 Pb9 Pb6 90.84(3) . . ?
C12 W10 C13 87.0(5) . . ?
C12 W10 C11 94.9(5) . . ?
C13 W10 C11 91.1(5) . . ?
C12 W10 Pb6 162.9(3) . . ?
C13 W10 Pb6 85.1(4) . . ?
C11 W10 Pb6 100.4(4) . . ?
C12 W10 Pb7 97.3(3) . . ?
C13 W10 Pb7 82.5(3) . . ?
C11 W10 Pb7 165.9(4) . . ?
Pb6 W10 Pb7 66.67(2) . . ?
C12 W10 Pb8 80.0(3) . . ?
C13 W10 Pb8 142.1(3) . . ?
C11 W10 Pb8 125.2(4) . . ?
Pb6 W10 Pb8 97.13(2) . . ?
Pb7 W10 Pb8 64.33(2) . . ?
C12 W10 Pb9 127.2(3) . . ?
C13 W10 Pb9 145.2(4) . . ?
C11 W10 Pb9 80.7(4) . . ?
Pb6 W10 Pb9 63.53(2) . . ?
Pb7 W10 Pb9 97.38(3) . . ?
Pb8 W10 Pb9 61.97(2) . . ?
O11 C11 W10 177.6(10) . . ?
O12 C12 W10 178.8(8) . . ?
O13 C13 W10 178.6(9) . . ?
C1 W2 C2 88.4(5) . . ?
C1 W2 C3 85.5(5) . . ?
C2 W2 C3 87.2(4) . . ?
C1 W2 N4 173.0(4) . . ?
C2 W2 N4 98.0(4) . . ?
C3 W2 N4 97.5(4) . . ?
C1 W2 N3 99.2(4) . . ?
C2 W2 N3 172.3(4) . . ?
C3 W2 N3 94.2(4) . . ?
N4 W2 N3 74.3(3) . . ?
C1 W2 N1 95.7(4) . . ?
C2 W2 N1 97.5(4) . . ?
C3 W2 N1 175.1(4) . . ?
N4 W2 N1 80.7(4) . . ?
N3 W2 N1 80.9(3) . . ?
O1 C1 W2 179.2(9) . . ?
O2 C2 W2 179.2(10) . . ?
O3 C3 W2 175.9(10) . . ?
C4 N1 W2 123.8(9) . . ?
C4 N1 H1A 106.4(6) . . ?
W2 N1 H1A 106.4(2) . . ?
C4 N1 H1B 106.4(7) . . ?
W2 N1 H1B 106.4(2) . . ?
H1A N1 H1B 106.5 . . ?
N1 C4 C5 111.9(13) . . ?
N1 C4 H4C 109.2(6) . . ?
C5 C4 H4C 109.2(8) . . ?
N1 C4 H4D 109.2(7) . . ?
C5 C4 H4D 109.2(8) . . ?
H4C C4 H4D 107.9 . . ?
N2 C5 C4 111.9(14) . . ?
N2 C5 H5A 109.2(9) . . ?
C4 C5 H5A 109.2(9) . . ?
N2 C5 H5B 109.2(9) . . ?
C4 C5 H5B 109.2(8) . . ?
H5A C5 H5B 107.9 . . ?
C5 N2 H2A 120.0(9) . . ?
C5 N2 H2B 120.0(9) . . ?
H2A N2 H2B 120.0 . . ?
C6 N3 W2 113.1(6) . . ?
C6 N3 H3A 109.0(6) . . ?
W2 N3 H3A 109.0(2) . . ?
C6 N3 H3B 109.0(6) . . ?
W2 N3 H3B 109.0(2) . . ?
H3A N3 H3B 107.8 . . ?
N3 C6 C7 110.5(11) . . ?
N3 C6 H6A 109.6(6) . . ?
C7 C6 H6A 109.6(6) . . ?
N3 C6 H6B 109.6(5) . . ?
C7 C6 H6B 109.6(7) . . ?
H6A C6 H6B 108.1 . . ?
C6 C7 N4 108.0(10) . . ?
C6 C7 H7A 110.1(7) . . ?
N4 C7 H7A 110.1(6) . . ?
C6 C7 H7B 110.1(6) . . ?
N4 C7 H7B 110.1(7) . . ?
H7A C7 H7B 108.4 . . ?
C7 N4 W2 111.5(6) . . ?
C7 N4 H4A 109.3(7) . . ?
W2 N4 H4A 109.3(2) . . ?
C7 N4 H4B 109.3(6) . . ?
W2 N4 H4B 109.3(2) . . ?
H4A N4 H4B 108.0 . . ?
O103 K1 O106 58.1(2) . . ?
O103 K1 O115 97.9(2) . . ?
O106 K1 O115 115.0(2) . . ?
O103 K1 O112 137.8(2) . . ?
O106 K1 O112 97.5(2) . . ?
O115 K1 O112 59.1(2) . . ?
O103 K1 O123 114.1(2) . . ?
O106 K1 O123 97.3(2) . . ?
O115 K1 O123 143.4(2) . . ?
O112 K1 O123 102.0(2) . . ?
O103 K1 O120 98.8(2) . . ?
O106 K1 O120 138.7(3) . . ?
O115 K1 O120 100.9(2) . . ?
O112 K1 O120 118.9(2) . . ?
O123 K1 O120 58.6(2) . . ?
O103 K1 N109 118.8(3) . . ?
O106 K1 N109 62.0(2) . . ?
O115 K1 N109 117.7(3) . . ?
O112 K1 N109 60.0(3) . . ?
O123 K1 N109 62.3(2) . . ?
O120 K1 N109 118.7(2) . . ?
O103 K1 N100 61.8(2) . . ?
O106 K1 N100 118.7(2) . . ?
O115 K1 N100 62.2(3) . . ?
O112 K1 N100 119.8(3) . . ?
O123 K1 N100 117.3(2) . . ?
O120 K1 N100 60.7(2) . . ?
N109 K1 N100 179.3(2) . . ?
C117 N100 C118 108.7(10) . . ?
C117 N100 C101 110.6(9) . . ?
C118 N100 C101 109.3(9) . . ?
C117 N100 K1 108.2(7) . . ?
C118 N100 K1 111.4(7) . . ?
C101 N100 K1 108.6(7) . . ?
N100 C101 C102 113.7(10) . . ?
N100 C101 H10A 108.8(7) . . ?
C102 C101 H10A 108.8(6) . . ?
N100 C101 H10B 108.8(6) . . ?
C102 C101 H10B 108.8(7) . . ?
H10A C101 H10B 107.7 . . ?
O103 C102 C101 109.0(8) . . ?
O103 C102 H10C 109.9(6) . . ?
C101 C102 H10C 109.9(7) . . ?
O103 C102 H10D 109.9(6) . . ?
C101 C102 H10D 109.9(7) . . ?
H10C C102 H10D 108.3 . . ?
C104 O103 C102 110.9(7) . . ?
C104 O103 K1 120.9(6) . . ?
C102 O103 K1 117.2(6) . . ?
O103 C104 C105 109.5(8) . . ?
O103 C104 H10E 109.8(6) . . ?
C105 C104 H10E 109.8(6) . . ?
O103 C104 H10F 109.8(6) . . ?
C105 C104 H10F 109.8(7) . . ?
H10E C104 H10F 108.2 . . ?
O106 C105 C104 109.3(11) . . ?
O106 C105 H10G 109.8(5) . . ?
C104 C105 H10G 109.8(6) . . ?
O106 C105 H10H 109.8(5) . . ?
C104 C105 H10H 109.8(5) . . ?
H10G C105 H10H 108.3 . . ?
C105 O106 C107 111.3(9) . . ?
C105 O106 K1 118.1(6) . . ?
C107 O106 K1 118.3(5) . . ?
O106 C107 C108 110.9(10) . . ?
O106 C107 H10I 109.5(5) . . ?
C108 C107 H10I 109.5(6) . . ?
O106 C107 H10J 109.5(6) . . ?
C108 C107 H10J 109.5(7) . . ?
H10I C107 H10J 108.0 . . ?
C107 C108 N109 114.3(9) . . ?
C107 C108 H10K 108.7(7) . . ?
N109 C108 H10K 108.7(6) . . ?
C107 C108 H10L 108.7(7) . . ?
N109 C108 H10L 108.7(6) . . ?
H10K C108 H10L 107.6 . . ?
C110 N109 C125 109.2(9) . . ?
C110 N109 C108 108.8(8) . . ?
C125 N109 C108 109.1(10) . . ?
C110 N109 K1 111.7(8) . . ?
C125 N109 K1 109.1(7) . . ?
C108 N109 K1 108.9(6) . . ?
N109 C110 C111 112.8(9) . . ?
N109 C110 H11A 109.0(7) . . ?
C111 C110 H11A 109.0(7) . . ?
N109 C110 H11B 109.0(5) . . ?
C111 C110 H11B 109.0(6) . . ?
H11A C110 H11B 107.8 . . ?
O112 C111 C110 109.6(10) . . ?
O112 C111 H11C 109.8(7) . . ?
C110 C111 H11C 109.8(7) . . ?
O112 C111 H11D 109.8(5) . . ?
C110 C111 H11D 109.8(6) . . ?
H11C C111 H11D 108.2 . . ?
C111 O112 C113 112.5(9) . . ?
C111 O112 K1 120.8(8) . . ?
C113 O112 K1 114.9(7) . . ?
O112 C113 C114 110.5(9) . . ?
O112 C113 H11E 109.5(6) . . ?
C114 C113 H11E 109.5(6) . . ?
O112 C113 H11F 109.5(6) . . ?
C114 C113 H11F 109.5(8) . . ?
H11E C113 H11F 108.1 . . ?
O115 C114 C113 109.3(11) . . ?
O115 C114 H11G 109.8(5) . . ?
C113 C114 H11G 109.8(6) . . ?
O115 C114 H11H 109.8(6) . . ?
C113 C114 H11H 109.8(7) . . ?
H11G C114 H11H 108.3 . . ?
C114 O115 C116 111.3(10) . . ?
C114 O115 K1 117.2(7) . . ?
C116 O115 K1 115.4(7) . . ?
O115 C116 C117 108.8(11) . . ?
O115 C116 H11I 109.9(6) . . ?
C117 C116 H11I 109.9(7) . . ?
O115 C116 H11J 109.9(5) . . ?
C117 C116 H11J 109.9(6) . . ?
H11I C116 H11J 108.3 . . ?
N100 C117 C116 116.8(10) . . ?
N100 C117 H11K 108.1(7) . . ?
C116 C117 H11K 108.1(8) . . ?
N100 C117 H11P 108.1(6) . . ?
C116 C117 H11P 108.1(6) . . ?
H11K C117 H11P 107.3 . . ?
N100 C118 C119 113.2(10) . . ?
N100 C118 H11L 108.9(6) . . ?
C119 C118 H11L 108.9(7) . . ?
N100 C118 H11M 108.9(7) . . ?
C119 C118 H11M 108.9(7) . . ?
H11L C118 H11M 107.8 . . ?
O120 C119 C118 109.3(10) . . ?
O120 C119 H11N 109.8(5) . . ?
C118 C119 H11N 109.8(6) . . ?
O120 C119 H11O 109.8(7) . . ?
C118 C119 H11O 109.8(7) . . ?
H11N C119 H11O 108.3 . . ?
C121 O120 C119 111.2(9) . . ?
C121 O120 K1 117.2(7) . . ?
C119 O120 K1 117.4(5) . . ?
O120 C121 C122 110.2(10) . . ?
O120 C121 H12A 109.6(7) . . ?
C122 C121 H12A 109.6(8) . . ?
O120 C121 H12B 109.6(6) . . ?
C122 C121 H12B 109.6(5) . . ?
H12A C121 H12B 108.1 . . ?
O123 C122 C121 109.1(9) . . ?
O123 C122 H12C 109.9(7) . . ?
C121 C122 H12C 109.9(8) . . ?
O123 C122 H12D 109.9(7) . . ?
C121 C122 H12D 109.9(7) . . ?
H12C C122 H12D 108.3 . . ?
C124 O123 C122 109.9(8) . . ?
C124 O123 K1 114.6(6) . . ?
C122 O123 K1 115.1(7) . . ?
O123 C124 C125 110.2(8) . . ?
O123 C124 H12E 109.6(6) . . ?
C125 C124 H12E 109.6(7) . . ?
O123 C124 H12F 109.6(6) . . ?
C125 C124 H12F 109.6(7) . . ?
H12E C124 H12F 108.1 . . ?
N109 C125 C124 114.0(11) . . ?
N109 C125 H12G 108.8(6) . . ?
C124 C125 H12G 108.8(6) . . ?
N109 C125 H12H 108.8(6) . . ?
C124 C125 H12H 108.8(7) . . ?
H12G C125 H12H 107.7 . . ?
O203 K2 O212 140.4(2) . . ?
O203 K2 O223 115.4(2) . . ?
O212 K2 O223 99.1(3) . . ?
O203 K2 O215 97.8(2) . . ?
O212 K2 O215 61.2(3) . . ?
O223 K2 O215 140.7(2) . . ?
O203 K2 O206 60.3(2) . . ?
O212 K2 O206 97.9(3) . . ?
O223 K2 O206 97.7(2) . . ?
O215 K2 O206 117.4(3) . . ?
O203 K2 O220 97.4(2) . . ?
O212 K2 O220 117.7(3) . . ?
O223 K2 O220 59.0(3) . . ?
O215 K2 O220 98.3(3) . . ?
O206 K2 O220 139.0(3) . . ?
O203 K2 N200 61.4(3) . . ?
O212 K2 N200 120.1(3) . . ?
O223 K2 N200 117.0(3) . . ?
O215 K2 N200 60.6(3) . . ?
O206 K2 N200 120.5(2) . . ?
O220 K2 N200 59.5(3) . . ?
O203 K2 N209 117.9(3) . . ?
O212 K2 N209 62.4(3) . . ?
O223 K2 N209 60.6(3) . . ?
O215 K2 N209 122.1(3) . . ?
O206 K2 N209 59.4(2) . . ?
O220 K2 N209 118.5(3) . . ?
N200 K2 N209 177.2(3) . . ?
C218 N200 C201 110.3(12) . . ?
C218 N200 C217 108.1(11) . . ?
C201 N200 C217 110.8(9) . . ?
C218 N200 K2 111.0(8) . . ?
C201 N200 K2 108.1(8) . . ?
C217 N200 K2 108.6(9) . . ?
N200 C201 C202 115.1(12) . . ?
N200 C201 H20A 108.5(7) . . ?
C202 C201 H20A 108.5(7) . . ?
N200 C201 H20B 108.5(7) . . ?
C202 C201 H20B 108.5(8) . . ?
H20A C201 H20B 107.5 . . ?
O203 C202 C201 109.0(9) . . ?
O203 C202 H20C 109.9(6) . . ?
C201 C202 H20C 109.9(8) . . ?
O203 C202 H20D 109.9(7) . . ?
C201 C202 H20D 109.9(8) . . ?
H20C C202 H20D 108.3 . . ?
C204 O203 C202 109.7(8) . . ?
C204 O203 K2 116.8(7) . . ?
C202 O203 K2 119.3(6) . . ?
O203 C204 C205 110.0(8) . . ?
O203 C204 H20E 109.7(6) . . ?
C205 C204 H20E 109.7(7) . . ?
O203 C204 H20F 109.7(6) . . ?
C205 C204 H20F 109.7(6) . . ?
H20E C204 H20F 108.2 . . ?
O206 C205 C204 111.1(9) . . ?
O206 C205 H20G 109.4(5) . . ?
C204 C205 H20G 109.4(7) . . ?
O206 C205 H20H 109.4(6) . . ?
C204 C205 H20H 109.4(5) . . ?
H20G C205 H20H 108.0 . . ?
C207 O206 C205 111.5(9) . . ?
C207 O206 K2 117.4(5) . . ?
C205 O206 K2 113.8(7) . . ?
O206 C207 C208 111.2(11) . . ?
O206 C207 H20I 109.4(5) . . ?
C208 C207 H20I 109.4(7) . . ?
O206 C207 H20J 109.4(7) . . ?
C208 C207 H20J 109.4(7) . . ?
H20I C207 H20J 108.0 . . ?
C207 C208 N209 112.6(12) . . ?
C207 C208 H20K 109.1(7) . . ?
N209 C208 H20K 109.1(7) . . ?
C207 C208 H20L 109.1(8) . . ?
N209 C208 H20L 109.1(7) . . ?
H20K C208 H20L 107.8 . . ?
C225 N209 C210 108.7(9) . . ?
C225 N209 C208 110.5(10) . . ?
C210 N209 C208 109.8(11) . . ?
C225 N209 K2 109.8(8) . . ?
C210 N209 K2 107.0(8) . . ?
C208 N209 K2 111.0(7) . . ?
N209 C210 C211 114.3(10) . . ?
N209 C210 H21A 108.7(8) . . ?
C211 C210 H21A 108.7(9) . . ?
N209 C210 H21B 108.7(6) . . ?
C211 C210 H21B 108.7(7) . . ?
H21A C210 H21B 107.6 . . ?
O212 C211 C210 109.9(12) . . ?
O212 C211 H21C 109.7(7) . . ?
C210 C211 H21C 109.7(8) . . ?
O212 C211 H21D 109.7(6) . . ?
C210 C211 H21D 109.7(7) . . ?
H21C C211 H21D 108.2 . . ?
C213 O212 C211 112.6(11) . . ?
C213 O212 K2 113.4(8) . . ?
C211 O212 K2 116.1(8) . . ?
O212 C213 C214 110.3(13) . . ?
O212 C213 H21E 109.6(7) . . ?
C214 C213 H21E 109.6(7) . . ?
O212 C213 H21F 109.6(7) . . ?
C214 C213 H21F 109.6(9) . . ?
H21E C213 H21F 108.1 . . ?
O215 C214 C213 110.3(13) . . ?
O215 C214 H21G 109.6(7) . . ?
C213 C214 H21G 109.6(7) . . ?
O215 C214 H21H 109.6(7) . . ?
C213 C214 H21H 109.6(9) . . ?
H21G C214 H21H 108.1 . . ?
C216 O215 C214 111.6(11) . . ?
C216 O215 K2 119.8(8) . . ?
C214 O215 K2 114.2(8) . . ?
O215 C216 C217 111.1(12) . . ?
O215 C216 H21I 109.4(7) . . ?
C217 C216 H21I 109.4(8) . . ?
O215 C216 H21J 109.4(6) . . ?
C217 C216 H21J 109.4(8) . . ?
H21I C216 H21J 108.0 . . ?
C216 C217 N200 114.9(11) . . ?
C216 C217 H21K 108.5(8) . . ?
N200 C217 H21K 108.5(6) . . ?
C216 C217 H21L 108.5(9) . . ?
N200 C217 H21L 108.5(8) . . ?
H21K C217 H21L 107.5 . . ?
N200 C218 C219 113.7(12) . . ?
N200 C218 H21M 108.8(8) . . ?
C219 C218 H21M 108.8(9) . . ?
N200 C218 H21N 108.8(8) . . ?
C219 C218 H21N 108.8(7) . . ?
H21M C218 H21N 107.7 . . ?
O220 C219 C218 108.2(12) . . ?
O220 C219 H21O 110.1(5) . . ?
C218 C219 H21O 110.1(7) . . ?
O220 C219 H21P 110.1(7) . . ?
C218 C219 H21P 110.1(7) . . ?
H21O C219 H21P 108.4 . . ?
C219 O220 C221 110.4(11) . . ?
C219 O220 K2 119.0(6) . . ?
C221 O220 K2 112.9(7) . . ?
O220 C221 C222 111.0(12) . . ?
O220 C221 H22A 109.4(6) . . ?
C222 C221 H22A 109.4(8) . . ?
O220 C221 H22B 109.4(6) . . ?
C222 C221 H22B 109.4(6) . . ?
H22A C221 H22B 108.0 . . ?
O223 C222 C221 108.7(9) . . ?
O223 C222 H22C 110.0(7) . . ?
C221 C222 H22C 110.0(8) . . ?
O223 C222 H22D 110.0(7) . . ?
C221 C222 H22D 110.0(7) . . ?
H22C C222 H22D 108.3 . . ?
C224 O223 C222 108.9(8) . . ?
C224 O223 K2 119.1(7) . . ?
C222 O223 K2 119.3(7) . . ?
O223 C224 C225 109.6(9) . . ?
O223 C224 H22E 109.7(6) . . ?
C225 C224 H22E 109.7(7) . . ?
O223 C224 H22F 109.7(7) . . ?
C225 C224 H22F 109.7(8) . . ?
H22E C224 H22F 108.2 . . ?
N209 C225 C224 115.5(12) . . ?
N209 C225 H22G 108.4(8) . . ?
C224 C225 H22G 108.4(7) . . ?
N209 C225 H22H 108.4(7) . . ?
C224 C225 H22H 108.4(8) . . ?
H22G C225 H22H 107.5 . . ?
O306 K3 O323 96.1(3) . . ?
O306 K3 O312 95.9(3) . . ?
O323 K3 O312 99.8(2) . . ?
O306 K3 O315 116.4(3) . . ?
O323 K3 O315 142.4(2) . . ?
O312 K3 O315 60.5(2) . . ?
O306 K3 O320 137.2(4) . . ?
O323 K3 O320 60.6(3) . . ?
O312 K3 O320 121.7(2) . . ?
O315 K3 O320 100.6(3) . . ?
O306 K3 O303 63.1(4) . . ?
O323 K3 O303 113.7(3) . . ?
O312 K3 O303 141.4(3) . . ?
O315 K3 O303 98.3(3) . . ?
O320 K3 O303 92.3(3) . . ?
O306 K3 N309 59.6(3) . . ?
O323 K3 N309 60.5(3) . . ?
O312 K3 N309 60.1(3) . . ?
O315 K3 N309 119.3(3) . . ?
O320 K3 N309 120.1(3) . . ?
O303 K3 N309 120.7(3) . . ?
O306 K3 N300 119.6(3) . . ?
O323 K3 N300 119.9(3) . . ?
O312 K3 N300 120.2(3) . . ?
O315 K3 N300 60.8(2) . . ?
O320 K3 N300 60.5(3) . . ?
O303 K3 N300 58.6(3) . . ?
N309 K3 N300 179.2(2) . . ?
C317 N300 C318 110.8(9) . . ?
C317 N300 C301 109.6(9) . . ?
C318 N300 C301 110.4(10) . . ?
C317 N300 K3 108.9(8) . . ?
C318 N300 K3 107.0(8) . . ?
C301 N300 K3 110.1(8) . . ?
N300 C301 C302 113.1(12) . . ?
N300 C301 H30A 109.0(7) . . ?
C302 C301 H30A 109.0(8) . . ?
N300 C301 H30B 109.0(7) . . ?
C302 C301 H30B 109.0(9) . . ?
H30A C301 H30B 107.8 . . ?
O303 C302 C301 106.9(12) . . ?
O303 C302 H30C 110.3(6) . . ?
C301 C302 H30C 110.3(7) . . ?
O303 C302 H30D 110.3(9) . . ?
C301 C302 H30D 110.3(8) . . ?
H30C C302 H30D 108.6 . . ?
C302 O303 C304 108.7(13) . . ?
C302 O303 K3 118.4(7) . . ?
C304 O303 K3 104.5(10) . . ?
O303 C304 C305 93.3(16) . . ?
O303 C304 H30E 113.0(10) . . ?
C305 C304 H30E 113.1(15) . . ?
O303 C304 H30F 113.0(9) . . ?
C305 C304 H30F 113.0(12) . . ?
H30E C304 H30F 110.4 . . ?
C304 C305 O306 84.5(18) . . ?
C304 C305 H30G 114.5(12) . . ?
O306 C305 H30G 114.5(11) . . ?
C304 C305 H30H 114.6(15) . . ?
O306 C305 H30H 114.6(10) . . ?
H30G C305 H30H 111.7 . . ?
C307 O306 C305 98.9(15) . . ?
C307 O306 K3 121.6(7) . . ?
C305 O306 K3 103.1(12) . . ?
O306 C307 C308 104.9(13) . . ?
O306 C307 H30I 110.8(7) . . ?
C308 C307 H30I 110.8(8) . . ?
O306 C307 H30J 110.8(10) . . ?
C308 C307 H30J 110.8(9) . . ?
H30I C307 H30J 108.8 . . ?
N309 C308 C307 109.0(13) . . ?
N309 C308 H30K 109.9(8) . . ?
C307 C308 H30K 109.9(10) . . ?
N309 C308 H30L 109.9(8) . . ?
C307 C308 H30L 109.9(9) . . ?
H30K C308 H30L 108.3 . . ?
C310 N309 C325 108.9(8) . . ?
C310 N309 C308 107.9(12) . . ?
C325 N309 C308 109.6(11) . . ?
C310 N309 K3 109.4(8) . . ?
C325 N309 K3 109.9(8) . . ?
C308 N309 K3 111.1(9) . . ?
N309 C310 C311 113.6(11) . . ?
N309 C310 H31A 108.8(7) . . ?
C311 C310 H31A 108.8(10) . . ?
N309 C310 H31B 108.8(6) . . ?
C311 C310 H31B 108.8(8) . . ?
H31A C310 H31B 107.7 . . ?
O312 C311 C310 110.3(14) . . ?
O312 C311 H31C 109.6(7) . . ?
C310 C311 H31C 109.6(8) . . ?
O312 C311 H31D 109.6(7) . . ?
C310 C311 H31D 109.6(8) . . ?
H31C C311 H31D 108.1 . . ?
C311 O312 C313 111.9(11) . . ?
C311 O312 K3 118.8(8) . . ?
C313 O312 K3 115.1(7) . . ?
O312 C313 C314 110.1(10) . . ?
O312 C313 H31E 109.6(5) . . ?
C314 C313 H31E 109.6(6) . . ?
O312 C313 H31F 109.6(6) . . ?
C314 C313 H31F 109.6(6) . . ?
H31E C313 H31F 108.2 . . ?
O315 C314 C313 110.0(8) . . ?
O315 C314 H31G 109.7(5) . . ?
C313 C314 H31G 109.7(6) . . ?
O315 C314 H31H 109.7(6) . . ?
C313 C314 H31H 109.7(7) . . ?
H31G C314 H31H 108.2 . . ?
C316 O315 C314 110.3(8) . . ?
C316 O315 K3 116.3(7) . . ?
C314 O315 K3 113.6(6) . . ?
O315 C316 C317 109.6(9) . . ?
O315 C316 H31I 109.8(6) . . ?
C317 C316 H31I 109.8(7) . . ?
O315 C316 H31J 109.8(5) . . ?
C317 C316 H31J 109.8(6) . . ?
H31I C316 H31J 108.2 . . ?
N300 C317 C316 115.4(10) . . ?
N300 C317 H31K 108.4(7) . . ?
C316 C317 H31K 108.4(7) . . ?
N300 C317 H31L 108.4(5) . . ?
C316 C317 H31L 108.4(6) . . ?
H31K C317 H31L 107.5 . . ?
N300 C318 C319 114.7(12) . . ?
N300 C318 H31M 108.6(7) . . ?
C319 C318 H31M 108.6(9) . . ?
N300 C318 H31N 108.6(6) . . ?
C319 C318 H31N 108.6(7) . . ?
H31M C318 H31N 107.6 . . ?
O320 C319 C318 110.3(13) . . ?
O320 C319 H31O 109.6(7) . . ?
C318 C319 H31O 109.6(9) . . ?
O320 C319 H31P 109.6(8) . . ?
C318 C319 H31P 109.6(7) . . ?
H31O C319 H31P 108.1 . . ?
C319 O320 C321 111.0(11) . . ?
C319 O320 K3 118.3(8) . . ?
C321 O320 K3 112.0(8) . . ?
O320 C321 C322 109.8(11) . . ?
O320 C321 H32A 109.7(6) . . ?
C322 C321 H32A 109.7(7) . . ?
O320 C321 H32B 109.7(7) . . ?
C322 C321 H32B 109.7(7) . . ?
H32A C321 H32B 108.2 . . ?
O323 C322 C321 108.8(9) . . ?
O323 C322 H32C 109.9(6) . . ?
C321 C322 H32C 109.9(7) . . ?
O323 C322 H32D 109.9(7) . . ?
C321 C322 H32D 109.9(7) . . ?
H32C C322 H32D 108.3 . . ?
C322 O323 C324 110.8(8) . . ?
C322 O323 K3 115.3(7) . . ?
C324 O323 K3 117.0(6) . . ?
O323 C324 C325 108.8(8) . . ?
O323 C324 H32E 109.9(6) . . ?
C325 C324 H32E 109.9(7) . . ?
O323 C324 H32F 109.9(5) . . ?
C325 C324 H32F 109.9(6) . . ?
H32E C324 H32F 108.3 . . ?
N309 C325 C324 111.8(10) . . ?
N309 C325 H32G 109.3(7) . . ?
C324 C325 H32G 109.3(6) . . ?
N309 C325 H32H 109.3(5) . . ?
C324 C325 H32H 109.3(6) . . ?
H32G C325 H32H 107.9 . . ?
O423 K4 O412 97.1(3) . . ?
O423 K4 O415 140.7(3) . . ?
O412 K4 O415 61.3(3) . . ?
O423 K4 O406 99.1(3) . . ?
O412 K4 O406 95.3(3) . . ?
O415 K4 O406 114.4(3) . . ?
O423 K4 O420 61.0(2) . . ?
O412 K4 O420 117.2(3) . . ?
O415 K4 O420 98.1(3) . . ?
O406 K4 O420 142.6(3) . . ?
O423 K4 O403 120.0(3) . . ?
O412 K4 O403 136.7(3) . . ?
O415 K4 O403 95.3(3) . . ?
O406 K4 O403 59.7(2) . . ?
O420 K4 O403 100.9(3) . . ?
O423 K4 N409 60.5(2) . . ?
O412 K4 N409 60.1(3) . . ?
O415 K4 N409 119.6(3) . . ?
O406 K4 N409 59.4(3) . . ?
O420 K4 N409 120.2(3) . . ?
O403 K4 N409 118.0(3) . . ?
O423 K4 N400 119.5(3) . . ?
O412 K4 N400 121.1(3) . . ?
O415 K4 N400 61.3(3) . . ?
O406 K4 N400 119.4(3) . . ?
O420 K4 N400 60.2(3) . . ?
O403 K4 N400 60.7(3) . . ?
N409 K4 N400 178.6(4) . . ?
C401 N400 C418 110.9(11) . . ?
C401 N400 C417 110.0(12) . . ?
C418 N400 C417 108.9(12) . . ?
C401 N400 K4 109.4(8) . . ?
C418 N400 K4 109.7(8) . . ?
C417 N400 K4 108.0(6) . . ?
N400 C401 C402 116.2(11) . . ?
N400 C401 H40A 108.2(8) . . ?
C402 C401 H40A 108.2(8) . . ?
N400 C401 H40L 108.2(8) . . ?
C402 C401 H40L 108.2(10) . . ?
H40A C401 H40L 107.4 . . ?
O403 C402 C401 109.1(12) . . ?
O403 C402 H40B 109.9(8) . . ?
C401 C402 H40B 109.9(8) . . ?
O403 C402 H40C 109.8(7) . . ?
C401 C402 H40C 109.8(9) . . ?
H40B C402 H40C 108.3 . . ?
C404 O403 C402 110.9(11) . . ?
C404 O403 K4 114.1(7) . . ?
C402 O403 K4 118.9(9) . . ?
O403 C404 C405 110.0(12) . . ?
O403 C404 H40D 109.7(8) . . ?
C405 C404 H40D 109.7(7) . . ?
O403 C404 H40E 109.7(7) . . ?
C405 C404 H40E 109.7(9) . . ?
H40D C404 H40E 108.2 . . ?
O406 C405 C404 109.3(12) . . ?
O406 C405 H40F 109.8(6) . . ?
C404 C405 H40F 109.8(7) . . ?
O406 C405 H40G 109.8(6) . . ?
C404 C405 H40G 109.8(8) . . ?
H40F C405 H40G 108.3 . . ?
C407 O406 C405 110.8(11) . . ?
C407 O406 K4 119.5(8) . . ?
C405 O406 K4 116.2(6) . . ?
O406 C407 C408 110.3(12) . . ?
O406 C407 H40H 109.6(7) . . ?
C408 C407 H40H 109.6(6) . . ?
O406 C407 H40I 109.6(6) . . ?
C408 C407 H40I 109.6(8) . . ?
H40H C407 H40I 108.1 . . ?
N409 C408 C407 113.9(9) . . ?
N409 C408 H40J 108.8(6) . . ?
C407 C408 H40J 108.8(7) . . ?
N409 C408 H40K 108.8(8) . . ?
C407 C408 H40K 108.8(8) . . ?
H40J C408 H40K 107.7 . . ?
C408 N409 C410 109.5(9) . . ?
C408 N409 C425 110.9(11) . . ?
C410 N409 C425 110.1(11) . . ?
C408 N409 K4 110.3(7) . . ?
C410 N409 K4 109.1(7) . . ?
C425 N409 K4 106.8(6) . . ?
N409 C410 C411 113.7(11) . . ?
N409 C410 H41A 108.8(6) . . ?
C411 C410 H41A 108.8(6) . . ?
N409 C410 H41B 108.8(7) . . ?
C411 C410 H41B 108.8(9) . . ?
H41A C410 H41B 107.7 . . ?
O412 C411 C410 112.1(10) . . ?
O412 C411 H41C 109.2(8) . . ?
C410 C411 H41C 109.2(8) . . ?
O412 C411 H41D 109.2(7) . . ?
C410 C411 H41D 109.2(8) . . ?
H41C C411 H41D 107.9 . . ?
C413 O412 C411 111.3(9) . . ?
C413 O412 K4 115.6(7) . . ?
C411 O412 K4 120.3(8) . . ?
O412 C413 C414 110.6(10) . . ?
O412 C413 H41E 109.5(7) . . ?
C414 C413 H41E 109.5(8) . . ?
O412 C413 H41F 109.5(7) . . ?
C414 C413 H41F 109.5(8) . . ?
H41E C413 H41F 108.1 . . ?
O415 C414 C413 111.2(12) . . ?
O415 C414 H41G 109.4(7) . . ?
C413 C414 H41G 109.4(8) . . ?
O415 C414 H41H 109.4(7) . . ?
C413 C414 H41H 109.4(8) . . ?
H41G C414 H41H 108.0 . . ?
C416 O415 C414 111.6(11) . . ?
C416 O415 K4 116.2(8) . . ?
C414 O415 K4 113.0(8) . . ?
O415 C416 C417 111.8(13) . . ?
O415 C416 H41I 109.2(8) . . ?
C417 C416 H41I 109.2(9) . . ?
O415 C416 H41J 109.2(7) . . ?
C417 C416 H41J 109.2(8) . . ?
H41I C416 H41J 107.9 . . ?
C416 C417 N400 114.3(12) . . ?
C416 C417 H41K 108.7(8) . . ?
N400 C417 H41K 108.7(8) . . ?
C416 C417 H41L 108.7(8) . . ?
N400 C417 H41L 108.7(6) . . ?
H41K C417 H41L 107.6 . . ?
N400 C418 C419 113.4(12) . . ?
N400 C418 H41M 108.9(7) . . ?
C419 C418 H41M 108.9(7) . . ?
N400 C418 H41N 108.9(9) . . ?
C419 C418 H41N 108.9(10) . . ?
H41M C418 H41N 107.7 . . ?
O420 C419 C418 108.4(11) . . ?
O420 C419 H41O 110.0(7) . . ?
C418 C419 H41O 110.0(8) . . ?
O420 C419 H41P 110.0(8) . . ?
C418 C419 H41P 110.0(10) . . ?
H41O C419 H41P 108.4 . . ?
C419 O420 C421 110.6(10) . . ?
C419 O420 K4 116.9(8) . . ?
C421 O420 K4 114.8(6) . . ?
O420 C421 C422 110.4(10) . . ?
O420 C421 H42A 109.6(8) . . ?
C422 C421 H42A 109.6(8) . . ?
O420 C421 H42B 109.6(6) . . ?
C422 C421 H42B 109.6(7) . . ?
H42A C421 H42B 108.1 . . ?
O423 C422 C421 108.9(10) . . ?
O423 C422 H42C 109.9(7) . . ?
C421 C422 H42C 109.9(8) . . ?
O423 C422 H42D 109.9(6) . . ?
C421 C422 H42D 109.9(7) . . ?
H42C C422 H42D 108.3 . . ?
C424 O423 C422 110.3(9) . . ?
C424 O423 K4 120.1(7) . . ?
C422 O423 K4 114.1(7) . . ?
O423 C424 C425 109.3(12) . . ?
O423 C424 H42E 109.8(7) . . ?
C425 C424 H42E 109.8(9) . . ?
O423 C424 H42F 109.8(7) . . ?
C425 C424 H42F 109.8(9) . . ?
H42E C424 H42F 108.3 . . ?
C424 C425 N409 115.3(12) . . ?
C424 C425 H42G 108.5(9) . . ?
N409 C425 H42G 108.5(8) . . ?
C424 C425 H42H 108.5(7) . . ?
N409 C425 H42H 108.5(6) . . ?
H42G C425 H42H 107.5 . . ?
C501 N500 H50A 120.0(7) . . ?
C501 N500 H50B 120.0(7) . . ?
H50A N500 H50B 120.0 . . ?
N500 C501 C502 109.0(12) . . ?
N500 C501 H50C 109.9(7) . . ?
C502 C501 H50C 109.9(7) . . ?
N500 C501 H50D 109.9(6) . . ?
C502 C501 H50D 109.9(7) . . ?
H50C C501 H50D 108.3 . . ?
N503 C502 C501 113.8(12) . . ?
N503 C502 H50E 108.8(8) . . ?
C501 C502 H50E 108.8(7) . . ?
N503 C502 H50F 108.8(7) . . ?
C501 C502 H50F 108.8(8) . . ?
H50E C502 H50F 107.7 . . ?
C502 N503 H50G 120.0(8) . . ?
C502 N503 H50H 120.0(8) . . ?
H50G N503 H50H 120.0 . . ?
C511 N510 H51A 120.0(9) . . ?
C511 N510 H51B 120.0(9) . . ?
H51A N510 H51B 120.0 . . ?
N510 C511 C512 117.0(16) . . ?
N510 C511 H51C 108.0(12) . . ?
C512 C511 H51C 108.0(12) . . ?
N510 C511 H51D 108.1(11) . . ?
C512 C511 H51D 108.1(12) . . ?
H51C C511 H51D 107.3 . . ?
N513 C512 C511 117.5(16) . . ?
N513 C512 H51E 107.9(11) . . ?
C511 C512 H51E 107.9(12) . . ?
N513 C512 H51F 107.9(12) . . ?
C511 C512 H51F 107.9(13) . . ?
H51E C512 H51F 107.2 . . ?
C512 N513 H51G 120.0(9) . . ?
C512 N513 H51H 120.0(9) . . ?
H51G N513 H51H 120.0 . . ?
C521 N520 H52A 120.0(13) . . ?
C521 N520 H52B 120.0(14) . . ?
H52A N520 H52B 120.0 . . ?
N520 C521 C521 108.4(25) . 2_756 ?
N520 C521 H52C 110.0(14) . . ?
C521 C521 H52C 110.0(17) 2_756 . ?
N520 C521 H52D 110.0(13) . . ?
C521 C521 H52D 110.0(18) 2_756 . ?
H52C C521 H52D 108.4 . . ?

loop_
_geom_bond_atom_site_label_1
_geom_bond_atom_site_label_2
_geom_bond_distance
_geom_bond_site_symmetry_2
_geom_bond_publ_flag
Pb1 Pb2 3.0330(11) . ?
Pb1 Pb5 3.0417(9) . ?
Pb1 Pb3 3.0557(10) . ?
Pb1 Pb4 3.0737(9) . ?
Pb2 Pb6 3.1136(8) . ?
Pb2 Pb7 3.1184(9) . ?
Pb2 Pb3 3.3076(10) . ?
Pb2 Pb5 3.3282(11) . ?
Pb3 Pb7 3.0854(10) . ?
Pb3 Pb8 3.1703(8) . ?
Pb3 Pb4 3.3050(11) . ?
Pb4 Pb9 3.1289(9) . ?
Pb4 Pb8 3.1471(10) . ?
Pb4 Pb5 3.3086(10) . ?
Pb5 Pb6 3.0813(10) . ?
Pb5 Pb9 3.1364(8) . ?
Pb6 W10 2.9902(9) . ?
Pb6 Pb9 3.1948(10) . ?
Pb6 Pb7 3.2962(10) . ?
Pb7 W10 3.0081(8) . ?
Pb7 Pb8 3.2171(10) . ?
Pb8 W10 3.0347(10) . ?
Pb8 Pb9 3.1466(9) . ?
Pb9 W10 3.0768(10) . ?
W10 C12 1.928(13) . ?
W10 C13 1.935(12) . ?
W10 C11 1.939(9) . ?
C11 O11 1.189(11) . ?
C12 O12 1.186(14) . ?
C13 O13 1.171(14) . ?
W2 C1 1.912(13) . ?
W2 C2 1.934(10) . ?
W2 C3 1.933(12) . ?
W2 N4 2.286(10) . ?
W2 N3 2.294(9) . ?
W2 N1 2.290(10) . ?
C1 O1 1.21(2) . ?
C2 O2 1.196(14) . ?
C3 O3 1.180(14) . ?
N1 C4 1.47(2) . ?
N1 H1A 0.92 . ?
N1 H1B 0.92 . ?
C4 C5 1.57(2) . ?
C4 H4C 0.99 . ?
C4 H4D 0.99 . ?
C5 N2 1.45(2) . ?
C5 H5A 0.99 . ?
C5 H5B 0.99 . ?
N2 H2A 0.88 . ?
N2 H2B 0.88 . ?
N3 C6 1.48(2) . ?
N3 H3A 0.92 . ?
N3 H3B 0.92 . ?
C6 C7 1.49(2) . ?
C6 H6A 0.99 . ?
C6 H6B 0.99 . ?
C7 N4 1.501(15) . ?
C7 H7A 0.99 . ?
C7 H7B 0.99 . ?
N4 H4A 0.92 . ?
N4 H4B 0.92 . ?
K1 O103 2.793(8) . ?
K1 O106 2.815(8) . ?
K1 O115 2.833(9) . ?
K1 O112 2.854(8) . ?
K1 O123 2.876(8) . ?
K1 O120 2.878(7) . ?
K1 N109 2.888(10) . ?
K1 N100 2.933(10) . ?
N100 C117 1.46(2) . ?
N100 C118 1.477(12) . ?
N100 C101 1.48(2) . ?
C101 C102 1.490(14) . ?
C101 H10A 0.99 . ?
C101 H10B 0.99 . ?
C102 O103 1.454(14) . ?
C102 H10C 0.99 . ?
C102 H10D 0.99 . ?
O103 C104 1.428(12) . ?
C104 C105 1.48(2) . ?
C104 H10E 0.99 . ?
C104 H10F 0.99 . ?
C105 O106 1.427(14) . ?
C105 H10G 0.99 . ?
C105 H10H 0.99 . ?
O106 C107 1.430(15) . ?
C107 C108 1.49(2) . ?
C107 H10I 0.99 . ?
C107 H10J 0.99 . ?
C108 N109 1.493(12) . ?
C108 H10K 0.99 . ?
C108 H10L 0.99 . ?
N109 C110 1.48(2) . ?
N109 C125 1.489(15) . ?
C110 C111 1.53(2) . ?
C110 H11A 0.99 . ?
C110 H11B 0.99 . ?
C111 O112 1.404(15) . ?
C111 H11C 0.99 . ?
C111 H11D 0.99 . ?
O112 C113 1.419(14) . ?
C113 C114 1.48(2) . ?
C113 H11E 0.99 . ?
C113 H11F 0.99 . ?
C114 O115 1.43(2) . ?
C114 H11G 0.99 . ?
C114 H11H 0.99 . ?
O115 C116 1.45(2) . ?
C116 C117 1.49(2) . ?
C116 H11I 0.99 . ?
C116 H11J 0.99 . ?
C117 H11K 0.99 . ?
C117 H11P 0.99 . ?
C118 C119 1.53(2) . ?
C118 H11L 0.99 . ?
C118 H11M 0.99 . ?
C119 O120 1.435(14) . ?
C119 H11N 0.99 . ?
C119 H11O 0.99 . ?
O120 C121 1.43(2) . ?
C121 C122 1.49(2) . ?
C121 H12A 0.99 . ?
C121 H12B 0.99 . ?
C122 O123 1.439(12) . ?
C122 H12C 0.99 . ?
C122 H12D 0.99 . ?
O123 C124 1.433(14) . ?
C124 C125 1.499(14) . ?
C124 H12E 0.99 . ?
C124 H12F 0.99 . ?
C125 H12G 0.99 . ?
C125 H12H 0.99 . ?
K2 O203 2.782(7) . ?
K2 O212 2.800(10) . ?
K2 O223 2.802(7) . ?
K2 O215 2.806(9) . ?
K2 O206 2.880(8) . ?
K2 O220 2.905(9) . ?
K2 N200 2.965(12) . ?
K2 N209 2.979(12) . ?
N200 C218 1.46(2) . ?
N200 C201 1.46(2) . ?
N200 C217 1.50(2) . ?
C201 C202 1.51(2) . ?
C201 H20A 0.99 . ?
C201 H20B 0.99 . ?
C202 O203 1.43(2) . ?
C202 H20C 0.99 . ?
C202 H20D 0.99 . ?
O203 C204 1.427(12) . ?
C204 C205 1.51(2) . ?
C204 H20E 0.99 . ?
C204 H20F 0.99 . ?
C205 O206 1.413(14) . ?
C205 H20G 0.99 . ?
C205 H20H 0.99 . ?
O206 C207 1.40(2) . ?
C207 C208 1.47(2) . ?
C207 H20I 0.99 . ?
C207 H20J 0.99 . ?
C208 N209 1.488(15) . ?
C208 H20K 0.99 . ?
C208 H20L 0.99 . ?
N209 C225 1.44(2) . ?
N209 C210 1.47(2) . ?
C210 C211 1.51(2) . ?
C210 H21A 0.99 . ?
C210 H21B 0.99 . ?
C211 O212 1.45(2) . ?
C211 H21C 0.99 . ?
C211 H21D 0.99 . ?
O212 C213 1.44(2) . ?
C213 C214 1.47(2) . ?
C213 H21E 0.99 . ?
C213 H21F 0.99 . ?
C214 O215 1.44(2) . ?
C214 H21G 0.99 . ?
C214 H21H 0.99 . ?
O215 C216 1.40(2) . ?
C216 C217 1.46(2) . ?
C216 H21I 0.99 . ?
C216 H21J 0.99 . ?
C217 H21K 0.99 . ?
C217 H21L 0.99 . ?
C218 C219 1.53(2) . ?
C218 H21M 0.99 . ?
C218 H21N 0.99 . ?
C219 O220 1.41(2) . ?
C219 H21O 0.99 . ?
C219 H21P 0.99 . ?
O220 C221 1.42(2) . ?
C221 C222 1.48(2) . ?
C221 H22A 0.99 . ?
C221 H22B 0.99 . ?
C222 O223 1.435(14) . ?
C222 H22C 0.99 . ?
C222 H22D 0.99 . ?
O223 C224 1.41(2) . ?
C224 C225 1.51(2) . ?
C224 H22E 0.99 . ?
C224 H22F 0.99 . ?
C225 H22G 0.99 . ?
C225 H22H 0.99 . ?
K3 O306 2.754(11) . ?
K3 O323 2.802(8) . ?
K3 O312 2.824(9) . ?
K3 O315 2.832(8) . ?
K3 O320 2.834(10) . ?
K3 O303 2.846(9) . ?
K3 N309 2.997(12) . ?
K3 N300 3.030(11) . ?
N300 C317 1.44(2) . ?
N300 C318 1.477(15) . ?
N300 C301 1.487(13) . ?
C301 C302 1.49(2) . ?
C301 H30A 0.99 . ?
C301 H30B 0.99 . ?
C302 O303 1.39(2) . ?
C302 H30C 0.99 . ?
C302 H30D 0.99 . ?
O303 C304 1.60(2) . ?
C304 C305 1.63(4) . ?
C304 H30E 0.99 . ?
C304 H30F 0.99 . ?
C305 O306 1.74(3) . ?
C305 H30G 0.99 . ?
C305 H30H 0.99 . ?
O306 C307 1.46(2) . ?
C307 C308 1.58(2) . ?
C307 H30I 0.99 . ?
C307 H30J 0.99 . ?
C308 N309 1.50(2) . ?
C308 H30K 0.99 . ?
C308 H30L 0.99 . ?
N309 C310 1.47(2) . ?
N309 C325 1.49(2) . ?
C310 C311 1.49(2) . ?
C310 H31A 0.99 . ?
C310 H31B 0.99 . ?
C311 O312 1.42(2) . ?
C311 H31C 0.99 . ?
C311 H31D 0.99 . ?
O312 C313 1.445(14) . ?
C313 C314 1.46(2) . ?
C313 H31E 0.99 . ?
C313 H31F 0.99 . ?
C314 O315 1.456(13) . ?
C314 H31G 0.99 . ?
C314 H31H 0.99 . ?
O315 C316 1.45(2) . ?
C316 C317 1.51(2) . ?
C316 H31I 0.99 . ?
C316 H31J 0.99 . ?
C317 H31K 0.99 . ?
C317 H31L 0.99 . ?
C318 C319 1.49(2) . ?
C318 H31M 0.99 . ?
C318 H31N 0.99 . ?
C319 O320 1.40(2) . ?
C319 H31O 0.99 . ?
C319 H31P 0.99 . ?
O320 C321 1.42(2) . ?
C321 C322 1.49(2) . ?
C321 H32A 0.99 . ?
C321 H32B 0.99 . ?
C322 O323 1.432(15) . ?
C322 H32C 0.99 . ?
C322 H32D 0.99 . ?
O323 C324 1.442(15) . ?
C324 C325 1.50(2) . ?
C324 H32E 0.99 . ?
C324 H32F 0.99 . ?
C325 H32G 0.99 . ?
C325 H32H 0.99 . ?
K4 O423 2.783(9) . ?
K4 O412 2.805(9) . ?
K4 O415 2.826(11) . ?
K4 O406 2.834(9) . ?
K4 O420 2.836(8) . ?
K4 O403 2.854(10) . ?
K4 N409 2.995(9) . ?
K4 N400 3.005(10) . ?
N400 C401 1.44(2) . ?
N400 C418 1.44(2) . ?
N400 C417 1.50(2) . ?
C401 C402 1.53(2) . ?
C401 H40A 0.99 . ?
C401 H40L 0.99 . ?
C402 O403 1.44(2) . ?
C402 H40B 0.99 . ?
C402 H40C 0.99 . ?
O403 C404 1.40(2) . ?
C404 C405 1.51(2) . ?
C404 H40D 0.99 . ?
C404 H40E 0.99 . ?
C405 O406 1.42(2) . ?
C405 H40F 0.99 . ?
C405 H40G 0.99 . ?
O406 C407 1.390(14) . ?
C407 C408 1.51(2) . ?
C407 H40H 0.99 . ?
C407 H40I 0.99 . ?
C408 N409 1.44(2) . ?
C408 H40J 0.99 . ?
C408 H40K 0.99 . ?
N409 C410 1.47(2) . ?
N409 C425 1.48(2) . ?
C410 C411 1.48(2) . ?
C410 H41A 0.99 . ?
C410 H41B 0.99 . ?
C411 O412 1.408(14) . ?
C411 H41C 0.99 . ?
C411 H41D 0.99 . ?
O412 C413 1.41(2) . ?
C413 C414 1.50(2) . ?
C413 H41E 0.99 . ?
C413 H41F 0.99 . ?
C414 O415 1.45(2) . ?
C414 H41G 0.99 . ?
C414 H41H 0.99 . ?
O415 C416 1.403(14) . ?
C416 C417 1.48(2) . ?
C416 H41I 0.99 . ?
C416 H41J 0.99 . ?
C417 H41K 0.99 . ?
C417 H41L 0.99 . ?
C418 C419 1.53(2) . ?
C418 H41M 0.99 . ?
C418 H41N 0.99 . ?
C419 O420 1.417(14) . ?
C419 H41O 0.99 . ?
C419 H41P 0.99 . ?
O420 C421 1.43(2) . ?
C421 C422 1.49(2) . ?
C421 H42A 0.99 . ?
C421 H42B 0.99 . ?
C422 O423 1.464(13) . ?
C422 H42C 0.99 . ?
C422 H42D 0.99 . ?
O423 C424 1.448(13) . ?
C424 C425 1.44(2) . ?
C424 H42E 0.99 . ?
C424 H42F 0.99 . ?
C425 H42G 0.99 . ?
C425 H42H 0.99 . ?
N500 C501 1.43(2) . ?
N500 H50A 0.88 . ?
N500 H50B 0.88 . ?
C501 C502 1.52(2) . ?
C501 H50C 0.99 . ?
C501 H50D 0.99 . ?
C502 N503 1.45(2) . ?
C502 H50E 0.99 . ?
C502 H50F 0.99 . ?
N503 H50G 0.88 . ?
N503 H50H 0.88 . ?
N510 C511 1.44(3) . ?
N510 H51A 0.88 . ?
N510 H51B 0.88 . ?
C511 C512 1.45(2) . ?
C511 H51C 0.99 . ?
C511 H51D 0.99 . ?
C512 N513 1.41(2) . ?
C512 H51E 0.99 . ?
C512 H51F 0.99 . ?
N513 H51G 0.88 . ?
N513 H51H 0.88 . ?
N520 C521 1.39(3) . ?
N520 H52A 0.88 . ?
N520 H52B 0.88 . ?
C521 C521 1.52(4) 2_756 ?
C521 H52C 0.99 . ?
C521 H52D 0.99 . ?
